data_4104043
loop_
_publ_author_name
'Takahito Watanabe'
'Yutaka Ishida'
'Tsukasa Matsuo'
'Hiroyuki Kawaguchi'

_publ_contact_author_email hkawa@chem.titech.ac.jp
_publ_contact_author_name 'Hioryuki Kawaguchi'
_publ_section_title
;
 Reductive Coupling of Six Carbon Monoxides by a Ditantalum Hydride
 Complex
;
_journal_name_full 'Journal of the American Chemical Society'
_journal_page_first 3474
_journal_page_last 3475
_journal_paper_doi 10.1021/ja9007276
_journal_volume 131
_journal_year 2009
_chemical_formula_moiety 'C150 H188 O20 Ta4''C5 H12'
_chemical_formula_sum 'C155 H200 O20 Ta4'
_chemical_formula_weight 3106.95
_chemical_name_systematic
; 
 ? 
;
_space_group_IT_number 2
_symmetry_cell_setting triclinic
_symmetry_space_group_name_Hall '-P 1'
_symmetry_space_group_name_H-M 'P -1'
_atom_sites_solution_hydrogens geom
_atom_sites_solution_primary heavy
_atom_sites_solution_secondary difmap
_audit_creation_method SHELXL-97
_cell_angle_alpha 80.559(4)
_cell_angle_beta 78.017(4)
_cell_angle_gamma 73.103(3)
_cell_formula_units_Z 4
_cell_length_a 20.306(2)
_cell_length_b 24.091(3)
_cell_length_c 34.887(4)
_cell_measurement_reflns_used 36160
_cell_measurement_temperature 153(2)
_cell_measurement_theta_max 27.4835
_cell_measurement_theta_min 3.0043
_cell_volume 15876(3)
_computing_cell_refinement 'CrystalClear (Rigaku Corp., 2000)'
_computing_data_collection 'CrystalClear (Rigaku Corp., 2000)'
_computing_data_reduction 'CrystalClear (Rigaku Corp., 2000)'
_computing_structure_refinement 'SHELXL-97 (Sheldrick, 1997)'
_computing_structure_solution 'SHELXS-97 (Sheldrick, 1997)'
_diffrn_ambient_temperature 153(2)
_diffrn_detector_area_resol_mean 14.6199
_diffrn_measured_fraction_theta_full 0.958
_diffrn_measured_fraction_theta_max 0.958
_diffrn_measurement_device_type 'Mercury CCD (2x2 bin mode)'
_diffrn_measurement_method dtintegrate.ref
_diffrn_radiation_detector CCD
_diffrn_radiation_monochromator graphite
_diffrn_radiation_source 'Rotating Anode'
_diffrn_radiation_type MoK\a
_diffrn_radiation_wavelength 0.71070
_diffrn_reflns_av_R_equivalents 0.0497
_diffrn_reflns_av_sigmaI/netI 0.0806
_diffrn_reflns_limit_h_max 26
_diffrn_reflns_limit_h_min -26
_diffrn_reflns_limit_k_max 31
_diffrn_reflns_limit_k_min -29
_diffrn_reflns_limit_l_max 45
_diffrn_reflns_limit_l_min -42
_diffrn_reflns_number 127436
_diffrn_reflns_theta_full 27.48
_diffrn_reflns_theta_max 27.48
_diffrn_reflns_theta_min 3.00
_exptl_absorpt_coefficient_mu 2.806
_exptl_absorpt_correction_T_max 0.8067
_exptl_absorpt_correction_T_min 0.6783
_exptl_absorpt_correction_type multi-scan
_exptl_crystal_colour Purple
_exptl_crystal_density_diffrn 1.300
_exptl_crystal_density_method 'not measured'
_exptl_crystal_description Platelet
_exptl_crystal_F_000 6328
_exptl_crystal_size_max 0.15
_exptl_crystal_size_mid 0.13
_exptl_crystal_size_min 0.08
_refine_diff_density_max 3.490
_refine_diff_density_min -1.436
_refine_diff_density_rms 0.206
_refine_ls_extinction_method none
_refine_ls_goodness_of_fit_ref 1.073
_refine_ls_hydrogen_treatment calcd
_refine_ls_matrix_type full
_refine_ls_number_parameters 3191
_refine_ls_number_reflns 69785
_refine_ls_number_restraints 0
_refine_ls_restrained_S_all 1.073
_refine_ls_R_factor_all 0.1047
_refine_ls_R_factor_gt 0.0699
_refine_ls_shift/su_max 0.003
_refine_ls_shift/su_mean 0.000
_refine_ls_structure_factor_coef Fsqd
_refine_ls_weighting_details 'calc w=1/[\s^2^(Fo^2^)+(0.0755P)^2^+122.0789P] where P=(Fo^2^+2Fc^2^)/3'
_refine_ls_weighting_scheme calc
_refine_ls_wR_factor_gt 0.1623
_refine_ls_wR_factor_ref 0.1784
_reflns_number_gt 49912
_reflns_number_total 69785
_reflns_threshold_expression >2sigma(I)
_cod_data_source_file ja9007276_si_003.cif
_cod_data_source_block '[(tBu-L)Ta(THF)]2[(tBu-L)Ta]2[OC=C(O)C(O)=C(O)C(O)=CO]pentane'
_cod_original_cell_volume 15875(3)
_cod_database_code 4104043

loop_
_symmetry_equiv_pos_as_xyz
'x, y, z'
'-x, -y, -z'

loop_
_atom_site_label
_atom_site_type_symbol
_atom_site_fract_x
_atom_site_fract_y
_atom_site_fract_z
_atom_site_U_iso_or_equiv
_atom_site_adp_type
_atom_site_occupancy
_atom_site_symmetry_multiplicity
_atom_site_calc_flag
_atom_site_refinement_flags
_atom_site_disorder_assembly
_atom_site_disorder_group
Ta1 Ta 0.913085(17) 0.561374(15) 0.630855(9) 0.01976(7) Uani 1 1 d . . .
Ta2 Ta 0.661141(17) 0.579553(16) 0.676651(9) 0.02037(7) Uani 1 1 d . . .
Ta3 Ta 0.838281(17) 0.500373(15) 0.824469(9) 0.01931(7) Uani 1 1 d . . .
Ta4 Ta 0.585399(17) 0.579293(14) 0.870310(9) 0.01796(7) Uani 1 1 d . . .
C1 C 0.7716(4) 0.5647(4) 0.6719(2) 0.0230(17) Uani 1 1 d . . .
C2 C 0.8116(4) 0.5519(4) 0.7019(2) 0.0202(16) Uani 1 1 d . . .
C3 C 0.7848(4) 0.5455(4) 0.7436(2) 0.0210(16) Uani 1 1 d . . .
C4 C 0.7150(4) 0.5575(4) 0.7576(2) 0.0202(16) Uani 1 1 d . . .
C5 C 0.6874(4) 0.5563(3) 0.7997(2) 0.0200(16) Uani 1 1 d . . .
C6 C 0.7282(4) 0.5353(4) 0.8292(2) 0.0190(16) Uani 1 1 d . . .
O1 O 0.8155(3) 0.5649(2) 0.63566(15) 0.0206(12) Uani 1 1 d . . .
O2 O 0.8807(3) 0.5456(3) 0.68992(15) 0.0224(12) Uani 1 1 d . . .
O3 O 0.8294(3) 0.5273(2) 0.76965(15) 0.0199(11) Uani 1 1 d . . .
O4 O 0.6702(3) 0.5743(3) 0.73132(16) 0.0229(12) Uani 1 1 d . . .
O5 O 0.6185(3) 0.5761(3) 0.81117(15) 0.0201(12) Uani 1 1 d . . .
O6 O 0.6832(3) 0.5397(2) 0.86541(15) 0.0205(12) Uani 1 1 d . . .
O7 O 0.8619(3) 0.6560(3) 0.64367(17) 0.0262(13) Uani 1 1 d . . .
O8 O 0.9277(3) 0.6008(3) 0.57860(16) 0.0234(12) Uani 1 1 d . . .
O9 O 0.9906(3) 0.5733(3) 0.65027(16) 0.0236(12) Uani 1 1 d . . .
O10 O 0.9537(3) 0.4831(3) 0.62095(17) 0.0273(13) Uani 1 1 d . . .
O11 O 0.5906(3) 0.6520(3) 0.67456(17) 0.0283(14) Uani 1 1 d . . .
O12 O 0.6900(3) 0.5879(3) 0.61976(16) 0.0262(13) Uani 1 1 d . . .
O13 O 0.6337(3) 0.5119(3) 0.67856(17) 0.0289(14) Uani 1 1 d . . .
O14 O 0.9045(3) 0.5405(3) 0.82683(17) 0.0275(13) Uani 1 1 d . . .
O15 O 0.8083(3) 0.4945(3) 0.88181(16) 0.0251(13) Uani 1 1 d . . .
O16 O 0.8671(3) 0.4202(3) 0.82169(17) 0.0266(13) Uani 1 1 d . . .
O17 O 0.6340(3) 0.6563(3) 0.85658(17) 0.0253(13) Uani 1 1 d . . .
O18 O 0.5693(3) 0.6022(3) 0.92181(16) 0.0227(12) Uani 1 1 d . . .
O19 O 0.5070(3) 0.6358(3) 0.85112(16) 0.0217(12) Uani 1 1 d . . .
O20 O 0.5479(3) 0.5153(2) 0.88003(16) 0.0226(12) Uani 1 1 d . . .
C7 C 0.8594(6) 0.6820(5) 0.6789(3) 0.041(2) Uani 1 1 d . . .
H1 H 0.8913 0.7076 0.6736 0.049 Uiso 1 1 calc R . .
H2 H 0.8729 0.6514 0.7006 0.049 Uiso 1 1 calc R . .
C8 C 0.7856(7) 0.7165(7) 0.6891(4) 0.066(4) Uani 1 1 d . . .
H3 H 0.7830 0.7513 0.7017 0.080 Uiso 1 1 calc R . .
H4 H 0.7577 0.6925 0.7073 0.080 Uiso 1 1 calc R . .
C9 C 0.7596(6) 0.7344(5) 0.6503(3) 0.047(3) Uani 1 1 d . . .
H5 H 0.7120 0.7295 0.6530 0.056 Uiso 1 1 calc R . .
H6 H 0.7582 0.7758 0.6411 0.056 Uiso 1 1 calc R . .
C10 C 0.8092(5) 0.6958(4) 0.6219(3) 0.035(2) Uani 1 1 d . . .
H7 H 0.7845 0.6736 0.6111 0.042 Uiso 1 1 calc R . .
H8 H 0.8314 0.7193 0.5997 0.042 Uiso 1 1 calc R . .
C11 C 0.9411(4) 0.6443(4) 0.5498(2) 0.0261(18) Uani 1 1 d . . .
C12 C 0.9118(5) 0.6564(4) 0.5150(2) 0.0274(19) Uani 1 1 d . . .
C13 C 0.9264(5) 0.7016(4) 0.4883(2) 0.0273(19) Uani 1 1 d . . .
H9 H 0.9064 0.7105 0.4649 0.033 Uiso 1 1 calc R . .
C14 C 0.9685(5) 0.7351(4) 0.4934(3) 0.034(2) Uani 1 1 d . . .
C15 C 0.9980(5) 0.7207(4) 0.5269(3) 0.0287(19) Uani 1 1 d . . .
H10 H 1.0287 0.7420 0.5303 0.034 Uiso 1 1 calc R . .
C16 C 0.9852(5) 0.6767(4) 0.5561(3) 0.0265(18) Uani 1 1 d . . .
C17 C 1.0173(5) 0.6660(4) 0.5926(3) 0.0269(18) Uani 1 1 d . . .
H11 H 0.9799 0.6688 0.6160 0.032 Uiso 1 1 calc R . .
H12 H 1.0412 0.6966 0.5921 0.032 Uiso 1 1 calc R . .
C18 C 1.0530(4) 0.5618(4) 0.6239(2) 0.0250(18) Uani 1 1 d . . .
C19 C 1.0699(4) 0.6060(4) 0.5962(2) 0.0231(17) Uani 1 1 d . . .
C20 C 1.1335(5) 0.5938(4) 0.5710(3) 0.0285(19) Uani 1 1 d . . .
H13 H 1.1452 0.6239 0.5519 0.034 Uiso 1 1 calc R . .
C21 C 1.1802(5) 0.5394(4) 0.5728(3) 0.031(2) Uani 1 1 d . . .
C22 C 1.1609(4) 0.4947(4) 0.5996(3) 0.0271(19) Uani 1 1 d . . .
H14 H 1.1915 0.4564 0.6003 0.033 Uiso 1 1 calc R . .
C23 C 1.0974(4) 0.5053(4) 0.6253(3) 0.0266(18) Uani 1 1 d . . .
C24 C 1.0763(5) 0.4578(4) 0.6550(3) 0.0270(18) Uani 1 1 d . . .
H15 H 1.0372 0.4765 0.6749 0.032 Uiso 1 1 calc R . .
H16 H 1.1161 0.4375 0.6689 0.032 Uiso 1 1 calc R . .
C25 C 0.9925(5) 0.4261(4) 0.6239(2) 0.0238(17) Uani 1 1 d . . .
C26 C 0.9671(5) 0.3820(4) 0.6129(2) 0.0262(18) Uani 1 1 d . . .
C27 C 1.0102(5) 0.3251(4) 0.6163(3) 0.034(2) Uani 1 1 d . . .
H17 H 0.9960 0.2948 0.6088 0.040 Uiso 1 1 calc R . .
C28 C 1.0730(5) 0.3110(4) 0.6303(3) 0.033(2) Uani 1 1 d . . .
C29 C 1.0933(5) 0.3541(4) 0.6415(3) 0.032(2) Uani 1 1 d . . .
H18 H 1.1358 0.3443 0.6515 0.038 Uiso 1 1 calc R . .
C30 C 1.0540(5) 0.4119(4) 0.6389(2) 0.0270(19) Uani 1 1 d . . .
C31 C 0.8686(5) 0.6187(4) 0.5058(2) 0.0242(18) Uani 1 1 d . . .
C32 C 0.8047(5) 0.6155(5) 0.5376(3) 0.035(2) Uani 1 1 d . . .
H19 H 0.7749 0.6551 0.5411 0.052 Uiso 1 1 calc R . .
H20 H 0.8202 0.5969 0.5626 0.052 Uiso 1 1 calc R . .
H21 H 0.7783 0.5926 0.5295 0.052 Uiso 1 1 calc R . .
C33 C 0.8395(6) 0.6442(5) 0.4670(3) 0.046(3) Uani 1 1 d . . .
H22 H 0.8080 0.6833 0.4700 0.069 Uiso 1 1 calc R . .
H23 H 0.8139 0.6187 0.4611 0.069 Uiso 1 1 calc R . .
H24 H 0.8783 0.6467 0.4453 0.069 Uiso 1 1 calc R . .
C34 C 0.9177(5) 0.5575(4) 0.4993(3) 0.034(2) Uani 1 1 d . . .
H25 H 0.9577 0.5612 0.4788 0.051 Uiso 1 1 calc R . .
H26 H 0.8923 0.5339 0.4910 0.051 Uiso 1 1 calc R . .
H27 H 0.9342 0.5387 0.5239 0.051 Uiso 1 1 calc R . .
C35 C 0.9815(7) 0.7862(5) 0.4632(3) 0.046(3) Uani 1 1 d . . .
H28 H 0.9560 0.7901 0.4415 0.069 Uiso 1 1 calc R . .
H29 H 1.0316 0.7790 0.4528 0.069 Uiso 1 1 calc R . .
H30 H 0.9652 0.8223 0.4759 0.069 Uiso 1 1 calc R . .
C36 C 1.2540(5) 0.5265(5) 0.5456(3) 0.037(2) Uani 1 1 d . . .
C37 C 1.3080(6) 0.5122(7) 0.5727(4) 0.065(4) Uani 1 1 d . . .
H31 H 1.3021 0.4785 0.5918 0.097 Uiso 1 1 calc R . .
H32 H 1.3016 0.5459 0.5868 0.097 Uiso 1 1 calc R . .
H33 H 1.3550 0.5029 0.5570 0.097 Uiso 1 1 calc R . .
C38 C 1.2626(6) 0.5781(5) 0.5162(3) 0.047(3) Uani 1 1 d . . .
H34 H 1.2277 0.5871 0.4989 0.070 Uiso 1 1 calc R . .
H35 H 1.3095 0.5689 0.5004 0.070 Uiso 1 1 calc R . .
H36 H 1.2561 0.6119 0.5302 0.070 Uiso 1 1 calc R . .
C39 C 1.2637(7) 0.4737(6) 0.5237(4) 0.062(4) Uani 1 1 d . . .
H37 H 1.2581 0.4401 0.5429 0.094 Uiso 1 1 calc R . .
H38 H 1.3105 0.4645 0.5078 0.094 Uiso 1 1 calc R . .
H39 H 1.2286 0.4829 0.5065 0.094 Uiso 1 1 calc R . .
C40 C 0.8951(6) 0.3947(4) 0.6007(3) 0.034(2) Uani 1 1 d . . .
C41 C 0.8378(5) 0.4124(5) 0.6371(3) 0.040(2) Uani 1 1 d . . .
H40 H 0.8449 0.3815 0.6591 0.060 Uiso 1 1 calc R . .
H41 H 0.7916 0.4180 0.6303 0.060 Uiso 1 1 calc R . .
H42 H 0.8407 0.4488 0.6447 0.060 Uiso 1 1 calc R . .
C42 C 0.8843(6) 0.4424(5) 0.5663(3) 0.047(3) Uani 1 1 d . . .
H43 H 0.8920 0.4778 0.5728 0.071 Uiso 1 1 calc R . .
H44 H 0.8366 0.4507 0.5612 0.071 Uiso 1 1 calc R . .
H45 H 0.9176 0.4293 0.5428 0.071 Uiso 1 1 calc R . .
C43 C 0.8824(6) 0.3409(5) 0.5889(4) 0.051(3) Uani 1 1 d . . .
H46 H 0.8888 0.3091 0.6105 0.077 Uiso 1 1 calc R . .
H47 H 0.9157 0.3286 0.5652 0.077 Uiso 1 1 calc R . .
H48 H 0.8347 0.3503 0.5835 0.077 Uiso 1 1 calc R . .
C44 C 1.1152(7) 0.2474(5) 0.6336(4) 0.058(3) Uani 1 1 d . . .
H49 H 1.0916 0.2237 0.6239 0.087 Uiso 1 1 calc R . .
H50 H 1.1194 0.2337 0.6613 0.087 Uiso 1 1 calc R . .
H51 H 1.1619 0.2439 0.6178 0.087 Uiso 1 1 calc R . .
C45 C 0.5507(5) 0.7060(4) 0.6649(2) 0.0239(17) Uani 1 1 d . . .
C46 C 0.4911(4) 0.7327(4) 0.6914(3) 0.0253(18) Uani 1 1 d . . .
C47 C 0.4566(5) 0.7903(4) 0.6809(3) 0.031(2) Uani 1 1 d . . .
H52 H 0.4181 0.8091 0.6992 0.037 Uiso 1 1 calc R . .
C48 C 0.4751(5) 0.8224(4) 0.6449(3) 0.0273(19) Uani 1 1 d . . .
C49 C 0.5306(5) 0.7914(4) 0.6190(2) 0.0264(19) Uani 1 1 d . . .
H53 H 0.5429 0.8107 0.5936 0.032 Uiso 1 1 calc R . .
C50 C 0.5682(4) 0.7356(4) 0.6274(2) 0.0243(18) Uani 1 1 d . . .
C51 C 0.6251(4) 0.7049(4) 0.5962(2) 0.0254(18) Uani 1 1 d . . .
H54 H 0.6327 0.7339 0.5732 0.030 Uiso 1 1 calc R . .
H55 H 0.6691 0.6899 0.6070 0.030 Uiso 1 1 calc R . .
C52 C 0.6401(4) 0.5981(4) 0.5960(2) 0.0248(18) Uani 1 1 d . . .
C53 C 0.6090(4) 0.6556(4) 0.5824(2) 0.0256(18) Uani 1 1 d . . .
C54 C 0.5614(4) 0.6643(4) 0.5565(2) 0.0263(18) Uani 1 1 d . . .
H56 H 0.5387 0.7031 0.5473 0.032 Uiso 1 1 calc R . .
C55 C 0.5459(5) 0.6184(4) 0.5435(3) 0.0271(19) Uani 1 1 d . A .
C56 C 0.5783(5) 0.5619(4) 0.5585(3) 0.0270(18) Uani 1 1 d . . .
H57 H 0.5680 0.5299 0.5507 0.032 Uiso 1 1 calc R . .
C57 C 0.6253(4) 0.5510(4) 0.5845(2) 0.0244(18) Uani 1 1 d . . .
C58 C 0.6630(5) 0.4882(4) 0.5984(3) 0.032(2) Uani 1 1 d . . .
H58 H 0.6781 0.4653 0.5755 0.038 Uiso 1 1 calc R . .
H59 H 0.7056 0.4887 0.6078 0.038 Uiso 1 1 calc R . .
C59 C 0.6099(5) 0.4677(4) 0.6705(3) 0.0277(19) Uani 1 1 d . . .
C60 C 0.5765(5) 0.4348(4) 0.7010(3) 0.030(2) Uani 1 1 d . . .
C61 C 0.5493(7) 0.3940(5) 0.6901(3) 0.047(3) Uani 1 1 d . . .
H60 H 0.5267 0.3708 0.7102 0.056 Uiso 1 1 calc R . .
C62 C 0.5539(9) 0.3860(6) 0.6511(4) 0.063(4) Uani 1 1 d . . .
C63 C 0.5920(7) 0.4160(5) 0.6224(3) 0.048(3) Uani 1 1 d . . .
H61 H 0.5991 0.4082 0.5958 0.057 Uiso 1 1 calc R . .
C64 C 0.6203(5) 0.4570(4) 0.6309(3) 0.032(2) Uani 1 1 d . . .
C65 C 0.4651(5) 0.6990(5) 0.7306(3) 0.038(2) Uani 1 1 d . . .
C66 C 0.5199(7) 0.6808(6) 0.7565(3) 0.063(4) Uani 1 1 d . . .
H62 H 0.5028 0.6596 0.7813 0.095 Uiso 1 1 calc R . .
H63 H 0.5304 0.7156 0.7623 0.095 Uiso 1 1 calc R . .
H64 H 0.5624 0.6555 0.7430 0.095 Uiso 1 1 calc R . .
C67 C 0.4439(8) 0.6486(6) 0.7200(4) 0.066(4) Uani 1 1 d . . .
H65 H 0.4082 0.6638 0.7031 0.099 Uiso 1 1 calc R . .
H66 H 0.4251 0.6272 0.7442 0.099 Uiso 1 1 calc R . .
H67 H 0.4849 0.6222 0.7059 0.099 Uiso 1 1 calc R . .
C68 C 0.3976(6) 0.7375(6) 0.7537(4) 0.055(3) Uani 1 1 d . . .
H68 H 0.3609 0.7499 0.7373 0.083 Uiso 1 1 calc R . .
H69 H 0.4076 0.7720 0.7601 0.083 Uiso 1 1 calc R . .
H70 H 0.3818 0.7148 0.7781 0.083 Uiso 1 1 calc R . .
C69 C 0.4371(5) 0.8846(5) 0.6358(3) 0.042(2) Uani 1 1 d . . .
H71 H 0.4005 0.8971 0.6582 0.063 Uiso 1 1 calc R . .
H72 H 0.4160 0.8888 0.6123 0.063 Uiso 1 1 calc R . .
H73 H 0.4700 0.9088 0.6310 0.063 Uiso 1 1 calc R . .
C70 C 0.4968(5) 0.6276(5) 0.5139(3) 0.041(2) Uani 1 1 d . . .
C71 C 0.5300(12) 0.5922(10) 0.4796(6) 0.053(6) Uiso 0.582(17) 1 d P A 1
H74 H 0.4969 0.5993 0.4614 0.079 Uiso 0.582(17) 1 calc PR A 1
H75 H 0.5428 0.5506 0.4893 0.079 Uiso 0.582(17) 1 calc PR A 1
H76 H 0.5721 0.6037 0.4658 0.079 Uiso 0.582(17) 1 calc PR A 1
C72 C 0.4659(10) 0.6923(8) 0.4999(5) 0.038(4) Uiso 0.582(17) 1 d P A 1
H77 H 0.4450 0.7140 0.5228 0.057 Uiso 0.582(17) 1 calc PR A 1
H78 H 0.4300 0.6956 0.4841 0.057 Uiso 0.582(17) 1 calc PR A 1
H79 H 0.5030 0.7086 0.4838 0.057 Uiso 0.582(17) 1 calc PR A 1
C73 C 0.4313(12) 0.6090(11) 0.5363(7) 0.060(6) Uiso 0.582(17) 1 d P A 1
H80 H 0.4098 0.6323 0.5585 0.090 Uiso 0.582(17) 1 calc PR A 1
H81 H 0.4446 0.5675 0.5464 0.090 Uiso 0.582(17) 1 calc PR A 1
H82 H 0.3978 0.6153 0.5184 0.090 Uiso 0.582(17) 1 calc PR A 1
C74 C 0.4951(16) 0.5700(13) 0.4997(9) 0.053(8) Uiso 0.418(17) 1 d P A 2
H83 H 0.5430 0.5458 0.4929 0.080 Uiso 0.418(17) 1 calc PR A 2
H84 H 0.4722 0.5793 0.4765 0.080 Uiso 0.418(17) 1 calc PR A 2
H85 H 0.4691 0.5486 0.5209 0.080 Uiso 0.418(17) 1 calc PR A 2
C75 C 0.5396(18) 0.6527(15) 0.4729(10) 0.066(10) Uiso 0.418(17) 1 d P A 2
H86 H 0.5846 0.6243 0.4660 0.099 Uiso 0.418(17) 1 calc PR A 2
H87 H 0.5476 0.6896 0.4764 0.099 Uiso 0.418(17) 1 calc PR A 2
H88 H 0.5123 0.6592 0.4517 0.099 Uiso 0.418(17) 1 calc PR A 2
C76 C 0.432(2) 0.6656(17) 0.5249(11) 0.075(11) Uiso 0.418(17) 1 d P A 2
H89 H 0.4028 0.6697 0.5050 0.113 Uiso 0.418(17) 1 calc PR A 2
H90 H 0.4379 0.7038 0.5272 0.113 Uiso 0.418(17) 1 calc PR A 2
H91 H 0.4095 0.6501 0.5504 0.113 Uiso 0.418(17) 1 calc PR A 2
C77 C 0.5759(7) 0.4399(5) 0.7448(3) 0.046(3) Uani 1 1 d . . .
C78 C 0.6511(7) 0.4296(6) 0.7520(3) 0.055(3) Uani 1 1 d . . .
H92 H 0.6790 0.3910 0.7447 0.082 Uiso 1 1 calc R . .
H93 H 0.6505 0.4314 0.7799 0.082 Uiso 1 1 calc R . .
H94 H 0.6716 0.4597 0.7358 0.082 Uiso 1 1 calc R . .
C79 C 0.5319(7) 0.4993(5) 0.7562(3) 0.054(3) Uani 1 1 d . . .
H95 H 0.4842 0.5055 0.7515 0.080 Uiso 1 1 calc R . .
H96 H 0.5520 0.5297 0.7402 0.080 Uiso 1 1 calc R . .
H97 H 0.5310 0.5011 0.7842 0.080 Uiso 1 1 calc R . .
C80 C 0.5433(8) 0.3949(7) 0.7727(3) 0.069(4) Uani 1 1 d . . .
H98 H 0.5698 0.3554 0.7665 0.103 Uiso 1 1 calc R . .
H99 H 0.4947 0.4017 0.7693 0.103 Uiso 1 1 calc R . .
H100 H 0.5445 0.3988 0.8001 0.103 Uiso 1 1 calc R . .
C81 C 0.5201(11) 0.3415(8) 0.6417(4) 0.096(7) Uani 1 1 d . . .
H101 H 0.4952 0.3255 0.6662 0.144 Uiso 1 1 calc R . .
H102 H 0.5565 0.3099 0.6294 0.144 Uiso 1 1 calc R . .
H103 H 0.4872 0.3609 0.6236 0.144 Uiso 1 1 calc R . .
C82 C 0.9463(5) 0.5701(4) 0.8370(3) 0.0260(18) Uani 1 1 d . . .
C83 C 1.0020(5) 0.5843(4) 0.8098(3) 0.0284(19) Uani 1 1 d . . .
C84 C 1.0408(5) 0.6160(4) 0.8214(3) 0.033(2) Uani 1 1 d . . .
H104 H 1.0792 0.6250 0.8033 0.040 Uiso 1 1 calc R . .
C85 C 1.0254(5) 0.6349(4) 0.8587(3) 0.032(2) Uani 1 1 d . . .
C86 C 0.9705(5) 0.6194(4) 0.8854(3) 0.032(2) Uani 1 1 d . . .
H105 H 0.9592 0.6316 0.9110 0.039 Uiso 1 1 calc R . .
C87 C 0.9316(5) 0.5861(4) 0.8752(3) 0.0257(18) Uani 1 1 d . . .
C88 C 0.8766(5) 0.5657(4) 0.9066(2) 0.0231(17) Uani 1 1 d . . .
H106 H 0.8706 0.5845 0.9307 0.028 Uiso 1 1 calc R . .
H107 H 0.8314 0.5781 0.8970 0.028 Uiso 1 1 calc R . .
C89 C 0.8609(4) 0.4665(4) 0.9034(2) 0.0229(17) Uani 1 1 d . . .
C90 C 0.8962(4) 0.5008(4) 0.9165(2) 0.0251(18) Uani 1 1 d . . .
C91 C 0.9489(5) 0.4717(4) 0.9391(2) 0.030(2) Uani 1 1 d . . .
H108 H 0.9729 0.4940 0.9483 0.036 Uiso 1 1 calc R . .
C92 C 0.9667(5) 0.4112(4) 0.9484(3) 0.0286(19) Uani 1 1 d . . .
C93 C 0.9295(4) 0.3796(4) 0.9352(2) 0.0269(19) Uani 1 1 d . . .
H109 H 0.9403 0.3384 0.9416 0.032 Uiso 1 1 calc R . .
C94 C 0.8766(4) 0.4071(4) 0.9129(2) 0.0221(17) Uani 1 1 d . . .
C95 C 0.8359(5) 0.3712(4) 0.9002(3) 0.030(2) Uani 1 1 d . . .
H110 H 0.8210 0.3452 0.9233 0.036 Uiso 1 1 calc R . .
H111 H 0.7932 0.3981 0.8916 0.036 Uiso 1 1 calc R . .
C96 C 0.8866(5) 0.3597(4) 0.8284(2) 0.0245(18) Uani 1 1 d . . .
C97 C 0.9176(5) 0.3263(4) 0.7969(3) 0.036(2) Uani 1 1 d . . .
C98 C 0.9398(6) 0.2658(5) 0.8071(3) 0.044(3) Uani 1 1 d . . .
H112 H 0.9613 0.2416 0.7866 0.052 Uiso 1 1 calc R . .
C99 C 0.9322(7) 0.2393(5) 0.8459(4) 0.052(3) Uani 1 1 d . . .
C100 C 0.8965(6) 0.2746(4) 0.8756(3) 0.041(3) Uani 1 1 d . . .
H113 H 0.8865 0.2570 0.9018 0.049 Uiso 1 1 calc R . .
C101 C 0.8753(5) 0.3352(4) 0.8678(3) 0.032(2) Uani 1 1 d . . .
C102 C 1.0236(7) 0.5636(7) 0.7686(3) 0.056(3) Uani 1 1 d . . .
C103 C 0.9627(8) 0.5949(9) 0.7454(3) 0.093(7) Uani 1 1 d . . .
H114 H 0.9534 0.6373 0.7449 0.139 Uiso 1 1 calc R . .
H115 H 0.9207 0.5827 0.7583 0.139 Uiso 1 1 calc R . .
H116 H 0.9758 0.5844 0.7183 0.139 Uiso 1 1 calc R . .
C104 C 1.0405(8) 0.4979(8) 0.7706(5) 0.096(7) Uani 1 1 d . . .
H117 H 1.0540 0.4862 0.7439 0.144 Uiso 1 1 calc R . .
H118 H 0.9994 0.4848 0.7841 0.144 Uiso 1 1 calc R . .
H119 H 1.0792 0.4801 0.7853 0.144 Uiso 1 1 calc R . .
C105 C 1.0888(8) 0.5811(8) 0.7455(4) 0.080(5) Uani 1 1 d . . .
H120 H 1.0801 0.6236 0.7431 0.119 Uiso 1 1 calc R . .
H121 H 1.0999 0.5681 0.7192 0.119 Uiso 1 1 calc R . .
H122 H 1.1282 0.5627 0.7595 0.119 Uiso 1 1 calc R . .
C106 C 1.0654(6) 0.6724(5) 0.8692(3) 0.045(3) Uani 1 1 d . . .
H123 H 1.0476 0.6813 0.8964 0.067 Uiso 1 1 calc R . .
H124 H 1.0595 0.7088 0.8514 0.067 Uiso 1 1 calc R . .
H125 H 1.1150 0.6514 0.8665 0.067 Uiso 1 1 calc R . .
C107 C 1.0230(5) 0.3783(5) 0.9734(3) 0.038(2) Uani 1 1 d . . .
C108 C 0.9915(7) 0.3445(6) 1.0095(4) 0.060(4) Uani 1 1 d . . .
H126 H 1.0278 0.3235 1.0253 0.090 Uiso 1 1 calc R . .
H127 H 0.9721 0.3164 1.0013 0.090 Uiso 1 1 calc R . .
H128 H 0.9543 0.3716 1.0254 0.090 Uiso 1 1 calc R . .
C109 C 1.0811(7) 0.3338(7) 0.9500(4) 0.072(4) Uani 1 1 d . . .
H129 H 1.1029 0.3543 0.9264 0.109 Uiso 1 1 calc R . .
H130 H 1.0611 0.3058 0.9423 0.109 Uiso 1 1 calc R . .
H131 H 1.1163 0.3131 0.9665 0.109 Uiso 1 1 calc R . .
C110 C 1.0562(6) 0.4186(5) 0.9873(4) 0.053(3) Uani 1 1 d . . .
H132 H 1.0773 0.4408 0.9644 0.080 Uiso 1 1 calc R . .
H133 H 1.0923 0.3954 1.0026 0.080 Uiso 1 1 calc R . .
H134 H 1.0203 0.4456 1.0039 0.080 Uiso 1 1 calc R . .
C111 C 0.9221(7) 0.3530(5) 0.7536(3) 0.048(3) Uani 1 1 d . . .
C112 C 0.8485(7) 0.3866(6) 0.7452(3) 0.059(3) Uani 1 1 d . . .
H135 H 0.8184 0.3600 0.7510 0.089 Uiso 1 1 calc R . .
H136 H 0.8515 0.4026 0.7174 0.089 Uiso 1 1 calc R . .
H137 H 0.8289 0.4185 0.7618 0.089 Uiso 1 1 calc R . .
C113 C 0.9702(9) 0.3930(6) 0.7449(4) 0.076(5) Uani 1 1 d . . .
H138 H 0.9725 0.4101 0.7174 0.113 Uiso 1 1 calc R . .
H139 H 1.0170 0.3705 0.7496 0.113 Uiso 1 1 calc R . .
H140 H 0.9520 0.4242 0.7622 0.113 Uiso 1 1 calc R . .
C114 C 0.9530(9) 0.3052(6) 0.7248(3) 0.067(4) Uani 1 1 d . . .
H141 H 0.9237 0.2781 0.7297 0.100 Uiso 1 1 calc R . .
H142 H 1.0005 0.2838 0.7290 0.100 Uiso 1 1 calc R . .
H143 H 0.9544 0.3238 0.6975 0.100 Uiso 1 1 calc R . .
C115 C 0.9554(10) 0.1725(5) 0.8552(4) 0.076(5) Uani 1 1 d . . .
H144 H 0.9458 0.1620 0.8837 0.115 Uiso 1 1 calc R . .
H145 H 1.0055 0.1583 0.8455 0.115 Uiso 1 1 calc R . .
H146 H 0.9296 0.1546 0.8421 0.115 Uiso 1 1 calc R . .
C116 C 0.6344(5) 0.6972(4) 0.8212(3) 0.035(2) Uani 1 1 d . . .
H147 H 0.6032 0.7362 0.8266 0.042 Uiso 1 1 calc R . .
H148 H 0.6192 0.6833 0.8002 0.042 Uiso 1 1 calc R . .
C117 C 0.7091(6) 0.6998(5) 0.8093(3) 0.043(3) Uani 1 1 d . . .
H149 H 0.7117 0.7389 0.7962 0.052 Uiso 1 1 calc R . .
H150 H 0.7356 0.6703 0.7912 0.052 Uiso 1 1 calc R . .
C118 C 0.7382(5) 0.6864(5) 0.8489(3) 0.041(2) Uani 1 1 d . . .
H151 H 0.7847 0.6578 0.8462 0.050 Uiso 1 1 calc R . .
H152 H 0.7422 0.7224 0.8572 0.050 Uiso 1 1 calc R . .
C119 C 0.6862(5) 0.6618(5) 0.8777(3) 0.033(2) Uani 1 1 d . . .
H153 H 0.7095 0.6231 0.8902 0.040 Uiso 1 1 calc R . .
H154 H 0.6638 0.6879 0.8986 0.040 Uiso 1 1 calc R . .
C120 C 0.5544(4) 0.6394(4) 0.9505(2) 0.0221(17) Uani 1 1 d . . .
C121 C 0.5835(4) 0.6209(4) 0.9859(2) 0.0238(17) Uani 1 1 d . . .
C122 C 0.5669(5) 0.6625(4) 1.0126(2) 0.0275(19) Uani 1 1 d . . .
H155 H 0.5862 0.6516 1.0362 0.033 Uiso 1 1 calc R . .
C123 C 0.5245(5) 0.7180(4) 1.0069(3) 0.032(2) Uani 1 1 d . . .
C124 C 0.4948(5) 0.7332(4) 0.9729(3) 0.0273(19) Uani 1 1 d . . .
H156 H 0.4638 0.7709 0.9690 0.033 Uiso 1 1 calc R . .
C125 C 0.5086(5) 0.6957(4) 0.9442(2) 0.0245(18) Uani 1 1 d . . .
C126 C 0.4750(5) 0.7163(4) 0.9081(3) 0.0273(19) Uani 1 1 d . . .
H157 H 0.4494 0.7580 0.9086 0.033 Uiso 1 1 calc R . .
H158 H 0.5120 0.7129 0.8844 0.033 Uiso 1 1 calc R . .
C127 C 0.4440(4) 0.6415(4) 0.8779(2) 0.0227(17) Uani 1 1 d . . .
C128 C 0.4257(4) 0.6824(4) 0.9049(3) 0.0244(18) Uani 1 1 d . . .
C129 C 0.3619(4) 0.6882(4) 0.9299(3) 0.029(2) Uani 1 1 d . . .
H159 H 0.3487 0.7162 0.9483 0.035 Uiso 1 1 calc R . .
C130 C 0.3166(4) 0.6552(4) 0.9294(3) 0.0252(18) Uani 1 1 d . . .
C131 C 0.3370(4) 0.6121(4) 0.9031(3) 0.0265(19) Uani 1 1 d . . .
H160 H 0.3079 0.5875 0.9032 0.032 Uiso 1 1 calc R . .
C132 C 0.4010(4) 0.6056(4) 0.8765(2) 0.0225(17) Uani 1 1 d . . .
C133 C 0.4237(5) 0.5615(4) 0.8476(2) 0.0263(18) Uani 1 1 d . . .
H161 H 0.4616 0.5718 0.8273 0.032 Uiso 1 1 calc R . .
H162 H 0.3839 0.5655 0.8341 0.032 Uiso 1 1 calc R . .
C134 C 0.5123(4) 0.4757(4) 0.8773(2) 0.0215(17) Uani 1 1 d . . .
C135 C 0.5399(4) 0.4152(4) 0.8878(2) 0.0222(17) Uani 1 1 d . . .
C136 C 0.4987(5) 0.3790(4) 0.8837(2) 0.0270(19) Uani 1 1 d . . .
H163 H 0.5151 0.3381 0.8907 0.032 Uiso 1 1 calc R . .
C137 C 0.4364(5) 0.3996(5) 0.8703(3) 0.035(2) Uani 1 1 d . . .
C138 C 0.4127(5) 0.4583(4) 0.8593(2) 0.0273(19) Uani 1 1 d . . .
H164 H 0.3704 0.4726 0.8489 0.033 Uiso 1 1 calc R . .
C139 C 0.4494(4) 0.4972(4) 0.8629(2) 0.0224(17) Uani 1 1 d . . .
C140 C 0.6282(5) 0.5590(4) 0.9950(2) 0.0258(18) Uani 1 1 d . . .
C141 C 0.6926(4) 0.5409(4) 0.9635(3) 0.0280(19) Uani 1 1 d . . .
H165 H 0.7190 0.5009 0.9711 0.042 Uiso 1 1 calc R . .
H166 H 0.7222 0.5674 0.9610 0.042 Uiso 1 1 calc R . .
H167 H 0.6779 0.5428 0.9382 0.042 Uiso 1 1 calc R . .
C142 C 0.5813(5) 0.5177(4) 1.0005(3) 0.032(2) Uani 1 1 d . . .
H168 H 0.6086 0.4774 1.0065 0.048 Uiso 1 1 calc R . .
H169 H 0.5626 0.5210 0.9762 0.048 Uiso 1 1 calc R . .
H170 H 0.5426 0.5282 1.0223 0.048 Uiso 1 1 calc R . .
C143 C 0.6561(6) 0.5516(4) 1.0344(3) 0.039(2) Uani 1 1 d . . .
H171 H 0.6845 0.5115 1.0393 0.058 Uiso 1 1 calc R . .
H172 H 0.6166 0.5600 1.0561 0.058 Uiso 1 1 calc R . .
H173 H 0.6848 0.5787 1.0325 0.058 Uiso 1 1 calc R . .
C144 C 0.5100(6) 0.7610(4) 1.0367(3) 0.042(3) Uani 1 1 d . . .
H174 H 0.4789 0.7981 1.0275 0.063 Uiso 1 1 calc R . .
H175 H 0.5540 0.7675 1.0397 0.063 Uiso 1 1 calc R . .
H176 H 0.4876 0.7453 1.0621 0.063 Uiso 1 1 calc R . .
C145 C 0.2448(5) 0.6651(4) 0.9565(3) 0.030(2) Uani 1 1 d . . .
C146 C 0.1887(5) 0.6837(7) 0.9306(4) 0.071(5) Uani 1 1 d . . .
H177 H 0.1968 0.6543 0.9126 0.107 Uiso 1 1 calc R . .
H178 H 0.1904 0.7213 0.9154 0.107 Uiso 1 1 calc R . .
H179 H 0.1427 0.6873 0.9473 0.107 Uiso 1 1 calc R . .
C147 C 0.2382(7) 0.6088(5) 0.9826(4) 0.062(4) Uani 1 1 d . . .
H180 H 0.2460 0.5776 0.9660 0.092 Uiso 1 1 calc R . .
H181 H 0.1913 0.6151 0.9984 0.092 Uiso 1 1 calc R . .
H182 H 0.2730 0.5977 1.0001 0.092 Uiso 1 1 calc R . .
C148 C 0.2317(7) 0.7114(6) 0.9843(4) 0.067(4) Uani 1 1 d . . .
H183 H 0.1852 0.7157 1.0004 0.101 Uiso 1 1 calc R . .
H184 H 0.2342 0.7488 0.9688 0.101 Uiso 1 1 calc R . .
H185 H 0.2672 0.6995 1.0014 0.101 Uiso 1 1 calc R . .
C149 C 0.6135(5) 0.3888(4) 0.8980(3) 0.0292(19) Uani 1 1 d . . .
C150 C 0.6664(5) 0.3979(4) 0.8611(3) 0.035(2) Uani 1 1 d . . .
H186 H 0.7138 0.3812 0.8669 0.052 Uiso 1 1 calc R . .
H187 H 0.6591 0.4398 0.8526 0.052 Uiso 1 1 calc R . .
H188 H 0.6602 0.3786 0.8400 0.052 Uiso 1 1 calc R . .
C151 C 0.6235(6) 0.4164(5) 0.9330(3) 0.039(2) Uani 1 1 d . . .
H189 H 0.6707 0.3986 0.9389 0.058 Uiso 1 1 calc R . .
H190 H 0.5892 0.4096 0.9563 0.058 Uiso 1 1 calc R . .
H191 H 0.6168 0.4585 0.9259 0.058 Uiso 1 1 calc R . .
C152 C 0.6286(6) 0.3218(4) 0.9104(3) 0.039(2) Uani 1 1 d . . .
H192 H 0.6759 0.3067 0.9167 0.059 Uiso 1 1 calc R . .
H193 H 0.6248 0.3025 0.8886 0.059 Uiso 1 1 calc R . .
H194 H 0.5947 0.3141 0.9336 0.059 Uiso 1 1 calc R . .
C153 C 0.3968(6) 0.3566(5) 0.8666(3) 0.045(3) Uani 1 1 d . . .
H195 H 0.3534 0.3778 0.8568 0.068 Uiso 1 1 calc R . .
H196 H 0.3856 0.3354 0.8925 0.068 Uiso 1 1 calc R . .
H197 H 0.4257 0.3289 0.8482 0.068 Uiso 1 1 calc R . .
Ta5 Ta 0.499752(18) 0.996093(16) 0.775730(10) 0.02339(8) Uani 1 1 d . . .
Ta6 Ta 0.697831(18) 1.007064(15) 0.667793(10) 0.02206(8) Uani 1 1 d . . .
Ta7 Ta 0.798501(18) 0.936539(15) 0.840829(9) 0.02111(8) Uani 1 1 d . . .
Ta8 Ta 0.994657(18) 0.889529(16) 0.730897(10) 0.02312(8) Uani 1 1 d . . .
C154 C 0.6312(4) 1.0015(4) 0.7236(2) 0.0227(17) Uani 1 1 d . . .
C155 C 0.6483(5) 0.9803(4) 0.7605(3) 0.0268(18) Uani 1 1 d . . .
C156 C 0.7199(5) 0.9631(4) 0.7691(2) 0.0232(17) Uani 1 1 d . . .
C157 C 0.7754(4) 0.9588(3) 0.7397(2) 0.0197(16) Uani 1 1 d . . .
C158 C 0.8463(4) 0.9383(4) 0.7482(2) 0.0241(17) Uani 1 1 d . . .
C159 C 0.8648(4) 0.9304(4) 0.7850(2) 0.0228(17) Uani 1 1 d . . .
O21 O 0.5579(3) 1.0173(3) 0.72769(17) 0.0262(13) Uani 1 1 d . . .
O22 O 0.5968(3) 0.9770(3) 0.79077(16) 0.0244(13) Uani 1 1 d . . .
O23 O 0.7303(3) 0.9515(3) 0.80671(16) 0.0263(13) Uani 1 1 d . . .
O24 O 0.7652(3) 0.9713(3) 0.70176(17) 0.0263(13) Uani 1 1 d . . .
O25 O 0.8985(3) 0.9262(3) 0.71704(16) 0.0260(13) Uani 1 1 d . . .
O26 O 0.9376(3) 0.9141(3) 0.78038(16) 0.0241(12) Uani 1 1 d . . .
O27 O 0.5457(3) 0.9082(3) 0.75097(17) 0.0262(13) Uani 1 1 d . . .
O28 O 0.4213(3) 0.9953(3) 0.75400(17) 0.0278(13) Uani 1 1 d . . .
O29 O 0.4843(3) 0.9436(3) 0.82319(17) 0.0254(13) Uani 1 1 d . . .
O30 O 0.4649(3) 1.0672(3) 0.79745(18) 0.0287(13) Uani 1 1 d . . .
O31 O 0.7293(3) 0.9508(3) 0.63149(18) 0.0313(14) Uani 1 1 d . . .
O32 O 0.6068(3) 1.0336(3) 0.65289(18) 0.0320(15) Uani 1 1 d . . .
O33 O 0.7194(3) 1.0791(3) 0.65334(19) 0.0324(14) Uani 1 1 d . . .
O34 O 0.7695(3) 0.8734(3) 0.87323(18) 0.0299(14) Uani 1 1 d . . .
O35 O 0.8876(3) 0.9113(3) 0.85768(17) 0.0279(13) Uani 1 1 d . . .
O36 O 0.7751(3) 1.0107(3) 0.85792(19) 0.0303(14) Uani 1 1 d . . .
O37 O 0.9461(3) 0.8128(3) 0.75441(17) 0.0275(13) Uani 1 1 d . B .
O38 O 1.0706(3) 0.8396(3) 0.75430(18) 0.0282(13) Uani 1 1 d . . .
O39 O 1.0106(3) 0.8511(3) 0.68362(18) 0.0282(13) Uani 1 1 d . . .
O40 O 1.0311(3) 0.9532(3) 0.70800(17) 0.0263(13) Uani 1 1 d . . .
C160 C 0.3759(4) 0.9708(5) 0.7419(3) 0.033(2) Uani 1 1 d . . .
C161 C 0.3421(5) 0.9995(5) 0.7089(3) 0.040(2) Uani 1 1 d . . .
C162 C 0.2979(5) 0.9719(6) 0.6989(3) 0.044(3) Uani 1 1 d . . .
H198 H 0.2737 0.9903 0.6777 0.052 Uiso 1 1 calc R . .
C163 C 0.2864(5) 0.9194(6) 0.7176(3) 0.048(3) Uani 1 1 d . . .
C164 C 0.3175(5) 0.8951(5) 0.7495(3) 0.040(2) Uani 1 1 d . . .
H199 H 0.3092 0.8598 0.7635 0.048 Uiso 1 1 calc R . .
C165 C 0.3622(5) 0.9209(5) 0.7627(3) 0.032(2) Uani 1 1 d . . .
C166 C 0.3942(5) 0.8897(4) 0.7988(3) 0.033(2) Uani 1 1 d . . .
H200 H 0.4457 0.8797 0.7915 0.040 Uiso 1 1 calc R . .
H201 H 0.3805 0.8527 0.8070 0.040 Uiso 1 1 calc R . .
C167 C 0.4162(5) 0.9538(4) 0.8431(2) 0.0265(18) Uani 1 1 d . . .
C168 C 0.3720(5) 0.9258(4) 0.8336(3) 0.030(2) Uani 1 1 d . . .
C169 C 0.3071(5) 0.9300(5) 0.8575(3) 0.040(2) Uani 1 1 d . . .
H202 H 0.2765 0.9106 0.8516 0.048 Uiso 1 1 calc R . .
C170 C 0.2859(6) 0.9620(5) 0.8898(3) 0.046(3) Uani 1 1 d . . .
C171 C 0.3298(6) 0.9955(5) 0.8956(3) 0.044(3) Uani 1 1 d . . .
H203 H 0.3142 1.0214 0.9154 0.052 Uiso 1 1 calc R . .
C172 C 0.3950(5) 0.9903(4) 0.8725(3) 0.030(2) Uani 1 1 d . . .
C173 C 0.4407(5) 1.0258(4) 0.8793(3) 0.030(2) Uani 1 1 d . . .
H204 H 0.4894 1.0084 0.8669 0.036 Uiso 1 1 calc R . .
H205 H 0.4399 1.0232 0.9080 0.036 Uiso 1 1 calc R . .
C174 C 0.4364(4) 1.1100(4) 0.8230(3) 0.0284(19) Uani 1 1 d . . .
C175 C 0.4234(5) 1.1699(5) 0.8091(3) 0.035(2) Uani 1 1 d . . .
C176 C 0.3878(6) 1.2071(5) 0.8369(4) 0.051(3) Uani 1 1 d . . .
H206 H 0.3774 1.2478 0.8284 0.061 Uiso 1 1 calc R . .
C177 C 0.3660(7) 1.1909(5) 0.8759(4) 0.055(3) Uani 1 1 d . . .
C178 C 0.3847(6) 1.1310(6) 0.8886(4) 0.052(3) Uani 1 1 d . . .
H207 H 0.3730 1.1183 0.9158 0.062 Uiso 1 1 calc R . .
C179 C 0.4194(5) 1.0901(5) 0.8631(3) 0.036(2) Uani 1 1 d . . .
C180 C 0.3509(5) 1.0580(6) 0.6874(3) 0.050(3) Uani 1 1 d . . .
C181 C 0.4274(6) 1.0548(6) 0.6700(4) 0.056(3) Uani 1 1 d . . .
H208 H 0.4311 1.0931 0.6564 0.084 Uiso 1 1 calc R . .
H209 H 0.4448 1.0257 0.6511 0.084 Uiso 1 1 calc R . .
H210 H 0.4552 1.0436 0.6912 0.084 Uiso 1 1 calc R . .
C182 C 0.3108(8) 1.0777(8) 0.6526(5) 0.090(6) Uani 1 1 d . . .
H211 H 0.3175 1.1154 0.6396 0.135 Uiso 1 1 calc R . .
H212 H 0.2610 1.0817 0.6623 0.135 Uiso 1 1 calc R . .
H213 H 0.3283 1.0486 0.6337 0.135 Uiso 1 1 calc R . .
C183 C 0.3203(8) 1.1039(6) 0.7159(5) 0.077(5) Uani 1 1 d . . .
H214 H 0.3254 1.1418 0.7025 0.116 Uiso 1 1 calc R . .
H215 H 0.3449 1.0931 0.7385 0.116 Uiso 1 1 calc R . .
H216 H 0.2706 1.1063 0.7251 0.116 Uiso 1 1 calc R . .
C184 C 0.2395(7) 0.8911(8) 0.7024(4) 0.083(5) Uani 1 1 d . . .
H217 H 0.2227 0.9153 0.6792 0.124 Uiso 1 1 calc R . .
H218 H 0.1995 0.8878 0.7231 0.124 Uiso 1 1 calc R . .
H219 H 0.2663 0.8522 0.6954 0.124 Uiso 1 1 calc R . .
C185 C 0.2174(7) 0.9600(7) 0.9183(4) 0.063(4) Uani 1 1 d . . .
C186 C 0.2223(8) 0.8963(8) 0.9351(4) 0.083(6) Uani 1 1 d . . .
H220 H 0.2620 0.8815 0.9493 0.125 Uiso 1 1 calc R . .
H221 H 0.2291 0.8728 0.9135 0.125 Uiso 1 1 calc R . .
H222 H 0.1791 0.8940 0.9532 0.125 Uiso 1 1 calc R . .
C187 C 0.1567(6) 0.9845(7) 0.8966(5) 0.075(5) Uani 1 1 d . . .
H223 H 0.1630 0.9619 0.8745 0.113 Uiso 1 1 calc R . .
H224 H 0.1542 1.0253 0.8865 0.113 Uiso 1 1 calc R . .
H225 H 0.1133 0.9821 0.9146 0.113 Uiso 1 1 calc R . .
C188 C 0.2067(8) 0.9952(9) 0.9529(5) 0.095(6) Uani 1 1 d . . .
H226 H 0.2459 0.9792 0.9673 0.142 Uiso 1 1 calc R . .
H227 H 0.1631 0.9928 0.9706 0.142 Uiso 1 1 calc R . .
H228 H 0.2042 1.0361 0.9429 0.142 Uiso 1 1 calc R . .
C189 C 0.4513(7) 1.1938(5) 0.7675(4) 0.054(3) Uani 1 1 d . . .
C190 C 0.5246(9) 1.1655(8) 0.7559(5) 0.090(5) Uiso 1 1 d . . .
H229 H 0.5321 1.1230 0.7608 0.135 Uiso 1 1 calc R . .
H230 H 0.5522 1.1776 0.7713 0.135 Uiso 1 1 calc R . .
H231 H 0.5390 1.1766 0.7278 0.135 Uiso 1 1 calc R . .
C191 C 0.4208(13) 1.1769(11) 0.7372(7) 0.139(9) Uiso 1 1 d . . .
H232 H 0.3701 1.1939 0.7414 0.209 Uiso 1 1 calc R . .
H233 H 0.4310 1.1343 0.7393 0.209 Uiso 1 1 calc R . .
H234 H 0.4412 1.1914 0.7108 0.209 Uiso 1 1 calc R . .
C192 C 0.4439(12) 1.2558(10) 0.7597(7) 0.128(8) Uiso 1 1 d . . .
H235 H 0.3947 1.2769 0.7667 0.191 Uiso 1 1 calc R . .
H236 H 0.4603 1.2658 0.7317 0.191 Uiso 1 1 calc R . .
H237 H 0.4718 1.2669 0.7755 0.191 Uiso 1 1 calc R . .
C193 C 0.3215(8) 1.2354(7) 0.9047(5) 0.088(6) Uani 1 1 d . . .
H238 H 0.3118 1.2148 0.9310 0.132 Uiso 1 1 calc R . .
H239 H 0.2774 1.2558 0.8954 0.132 Uiso 1 1 calc R . .
H240 H 0.3471 1.2637 0.9058 0.132 Uiso 1 1 calc R . .
C194 C 0.7333(5) 0.9137(4) 0.6040(2) 0.0278(19) Uani 1 1 d . . .
C195 C 0.8005(5) 0.8789(4) 0.5872(3) 0.032(2) Uani 1 1 d . . .
C196 C 0.8015(5) 0.8435(4) 0.5594(3) 0.033(2) Uani 1 1 d . . .
H241 H 0.8454 0.8201 0.5481 0.040 Uiso 1 1 calc R . .
C197 C 0.7429(5) 0.8401(4) 0.5474(3) 0.034(2) Uani 1 1 d . . .
C198 C 0.6793(5) 0.8743(4) 0.5646(3) 0.032(2) Uani 1 1 d . . .
H242 H 0.6378 0.8720 0.5572 0.039 Uiso 1 1 calc R . .
C199 C 0.6739(5) 0.9116(4) 0.5919(3) 0.0282(19) Uani 1 1 d . . .
C200 C 0.6005(5) 0.9475(4) 0.6089(3) 0.031(2) Uani 1 1 d . . .
H243 H 0.5652 0.9311 0.6025 0.038 Uiso 1 1 calc R . .
H244 H 0.5956 0.9436 0.6380 0.038 Uiso 1 1 calc R . .
C201 C 0.5931(4) 1.0515(4) 0.6155(2) 0.0226(17) Uani 1 1 d . . .
C202 C 0.5860(5) 1.0116(4) 0.5933(3) 0.031(2) Uani 1 1 d . . .
C203 C 0.5583(5) 1.0325(4) 0.5592(3) 0.032(2) Uani 1 1 d . . .
H245 H 0.5509 1.0055 0.5445 0.038 Uiso 1 1 calc R . .
C204 C 0.5409(6) 1.0910(4) 0.5457(3) 0.037(2) Uani 1 1 d . . .
C205 C 0.5556(5) 1.1299(4) 0.5666(3) 0.036(2) Uani 1 1 d . . .
H246 H 0.5473 1.1700 0.5566 0.044 Uiso 1 1 calc R . .
C206 C 0.5820(5) 1.1111(4) 0.6015(3) 0.030(2) Uani 1 1 d . . .
C207 C 0.5951(5) 1.1537(4) 0.6250(3) 0.033(2) Uani 1 1 d . . .
H247 H 0.5592 1.1913 0.6218 0.040 Uiso 1 1 calc R . .
H248 H 0.5883 1.1384 0.6532 0.040 Uiso 1 1 calc R . .
C208 C 0.7247(5) 1.1300(4) 0.6312(3) 0.034(2) Uani 1 1 d . . .
C209 C 0.7868(5) 1.1484(4) 0.6245(3) 0.037(2) Uani 1 1 d . . .
C210 C 0.7899(7) 1.1983(5) 0.5984(4) 0.050(3) Uani 1 1 d . . .
H249 H 0.8316 1.2106 0.5931 0.060 Uiso 1 1 calc R . .
C211 C 0.7344(8) 1.2306(6) 0.5799(4) 0.067(4) Uani 1 1 d . . .
C212 C 0.6728(7) 1.2148(5) 0.5889(4) 0.049(3) Uani 1 1 d . . .
H250 H 0.6341 1.2385 0.5773 0.059 Uiso 1 1 calc R . .
C213 C 0.6649(5) 1.1655(4) 0.6144(3) 0.031(2) Uani 1 1 d . . .
C214 C 0.8689(5) 0.8822(5) 0.5984(3) 0.039(2) Uani 1 1 d . . .
C215 C 0.8664(7) 0.8659(6) 0.6434(4) 0.060(4) Uani 1 1 d . . .
H251 H 0.9098 0.8680 0.6505 0.090 Uiso 1 1 calc R . .
H252 H 0.8612 0.8262 0.6507 0.090 Uiso 1 1 calc R . .
H253 H 0.8266 0.8933 0.6575 0.090 Uiso 1 1 calc R . .
C216 C 0.8804(6) 0.9433(5) 0.5850(4) 0.058(3) Uani 1 1 d . . .
H254 H 0.9239 0.9447 0.5923 0.087 Uiso 1 1 calc R . .
H255 H 0.8412 0.9725 0.5977 0.087 Uiso 1 1 calc R . .
H256 H 0.8836 0.9514 0.5563 0.087 Uiso 1 1 calc R . .
C217 C 0.9337(6) 0.8363(6) 0.5792(4) 0.058(4) Uani 1 1 d . . .
H257 H 0.9760 0.8396 0.5870 0.087 Uiso 1 1 calc R . .
H258 H 0.9379 0.8435 0.5504 0.087 Uiso 1 1 calc R . .
H259 H 0.9279 0.7970 0.5881 0.087 Uiso 1 1 calc R . .
C218 C 0.7467(6) 0.8007(5) 0.5170(3) 0.047(3) Uani 1 1 d . . .
H260 H 0.6995 0.8041 0.5126 0.070 Uiso 1 1 calc R . .
H261 H 0.7683 0.7602 0.5265 0.070 Uiso 1 1 calc R . .
H262 H 0.7748 0.8122 0.4922 0.070 Uiso 1 1 calc R . .
C219 C 0.4991(8) 1.1116(6) 0.5122(4) 0.060(4) Uani 1 1 d . . .
C220 C 0.4233(8) 1.0995(8) 0.5281(5) 0.088(5) Uani 1 1 d . . .
H263 H 0.4001 1.1206 0.5510 0.132 Uiso 1 1 calc R . .
H264 H 0.4291 1.0575 0.5357 0.132 Uiso 1 1 calc R . .
H265 H 0.3948 1.1129 0.5072 0.132 Uiso 1 1 calc R . .
C221 C 0.5311(9) 1.0786(6) 0.4775(4) 0.076(5) Uani 1 1 d . . .
H266 H 0.5019 1.0929 0.4570 0.114 Uiso 1 1 calc R . .
H267 H 0.5348 1.0370 0.4855 0.114 Uiso 1 1 calc R . .
H268 H 0.5778 1.0841 0.4673 0.114 Uiso 1 1 calc R . .
C222 C 0.4876(11) 1.1777(6) 0.4987(5) 0.103(7) Uani 1 1 d . . .
H269 H 0.4665 1.1998 0.5215 0.154 Uiso 1 1 calc R . .
H270 H 0.4564 1.1895 0.4791 0.154 Uiso 1 1 calc R . .
H271 H 0.5326 1.1857 0.4870 0.154 Uiso 1 1 calc R . .
C223 C 0.8498(5) 1.1134(5) 0.6456(3) 0.039(2) Uani 1 1 d . . .
C224 C 0.8246(7) 1.1070(5) 0.6914(3) 0.050(3) Uani 1 1 d . . .
H272 H 0.8035 1.1458 0.7003 0.074 Uiso 1 1 calc R . .
H273 H 0.8646 1.0869 0.7046 0.074 Uiso 1 1 calc R . .
H274 H 0.7900 1.0844 0.6980 0.074 Uiso 1 1 calc R . .
C225 C 0.8813(7) 1.0529(5) 0.6338(5) 0.063(4) Uani 1 1 d . . .
H275 H 0.8450 1.0321 0.6386 0.095 Uiso 1 1 calc R . .
H276 H 0.9179 1.0321 0.6493 0.095 Uiso 1 1 calc R . .
H277 H 0.9016 1.0551 0.6057 0.095 Uiso 1 1 calc R . .
C226 C 0.9059(7) 1.1461(6) 0.6382(4) 0.059(3) Uani 1 1 d . . .
H278 H 0.8851 1.1855 0.6461 0.089 Uiso 1 1 calc R . .
H279 H 0.9260 1.1487 0.6101 0.089 Uiso 1 1 calc R . .
H280 H 0.9427 1.1252 0.6536 0.089 Uiso 1 1 calc R . .
C227 C 0.7425(10) 1.2829(7) 0.5509(5) 0.103(7) Uani 1 1 d . . .
H281 H 0.7897 1.2874 0.5487 0.154 Uiso 1 1 calc R . .
H282 H 0.7081 1.3180 0.5602 0.154 Uiso 1 1 calc R . .
H283 H 0.7351 1.2773 0.5251 0.154 Uiso 1 1 calc R . .
C228 C 0.7621(5) 0.8270(4) 0.9010(2) 0.0256(18) Uani 1 1 d . . .
C229 C 0.6962(5) 0.8178(4) 0.9157(3) 0.0256(18) Uani 1 1 d . . .
C230 C 0.6939(5) 0.7707(4) 0.9447(3) 0.0284(19) Uani 1 1 d . . .
H284 H 0.6496 0.7638 0.9554 0.034 Uiso 1 1 calc R . .
C231 C 0.7514(5) 0.7335(4) 0.9589(3) 0.030(2) Uani 1 1 d . . .
C232 C 0.8150(5) 0.7438(4) 0.9435(3) 0.031(2) Uani 1 1 d . . .
H285 H 0.8553 0.7184 0.9526 0.037 Uiso 1 1 calc R . .
C233 C 0.8230(5) 0.7904(4) 0.9148(3) 0.0264(18) Uani 1 1 d . . .
C234 C 0.8960(5) 0.7988(4) 0.8996(3) 0.0282(19) Uani 1 1 d . . .
H286 H 0.9024 0.8074 0.8706 0.034 Uiso 1 1 calc R . .
H287 H 0.9310 0.7619 0.9061 0.034 Uiso 1 1 calc R . .
C235 C 0.9008(4) 0.9033(4) 0.8959(2) 0.0241(18) Uani 1 1 d . . .
C236 C 0.9097(4) 0.8479(4) 0.9169(2) 0.0249(18) Uani 1 1 d . . .
C237 C 0.9331(4) 0.8386(4) 0.9524(2) 0.0277(19) Uani 1 1 d . . .
H288 H 0.9395 0.8009 0.9669 0.033 Uiso 1 1 calc R . .
C238 C 0.9478(5) 0.8830(4) 0.9676(3) 0.0273(19) Uani 1 1 d . . .
C239 C 0.9338(5) 0.9387(4) 0.9469(3) 0.0293(19) Uani 1 1 d . . .
H289 H 0.9407 0.9698 0.9579 0.035 Uiso 1 1 calc R . .
C240 C 0.9105(4) 0.9505(4) 0.9112(3) 0.0268(19) Uani 1 1 d . . .
C241 C 0.8988(5) 1.0104(4) 0.8874(3) 0.032(2) Uani 1 1 d . . .
H290 H 0.9345 1.0286 0.8912 0.039 Uiso 1 1 calc R . .
H291 H 0.9074 1.0047 0.8591 0.039 Uiso 1 1 calc R . .
C242 C 0.7697(5) 1.0557(4) 0.8793(2) 0.0254(18) Uani 1 1 d . . .
C243 C 0.7095(5) 1.1021(4) 0.8828(3) 0.031(2) Uani 1 1 d . . .
C244 C 0.7061(6) 1.1420(4) 0.9075(3) 0.039(2) Uani 1 1 d . . .
H292 H 0.6652 1.1736 0.9107 0.047 Uiso 1 1 calc R . .
C245 C 0.7594(7) 1.1388(4) 0.9281(3) 0.045(3) Uani 1 1 d . . .
C246 C 0.8208(6) 1.0940(4) 0.9213(3) 0.041(3) Uani 1 1 d . . .
H293 H 0.8584 1.0919 0.9342 0.049 Uiso 1 1 calc R . .
C247 C 0.8287(5) 1.0526(4) 0.8964(3) 0.031(2) Uani 1 1 d . . .
C248 C 0.6288(5) 0.8578(4) 0.9010(3) 0.032(2) Uani 1 1 d . . .
C249 C 0.6169(6) 0.9198(5) 0.9113(4) 0.045(3) Uani 1 1 d . . .
H294 H 0.6110 0.9191 0.9400 0.068 Uiso 1 1 calc R . .
H295 H 0.5748 0.9453 0.9019 0.068 Uiso 1 1 calc R . .
H296 H 0.6572 0.9345 0.8987 0.068 Uiso 1 1 calc R . .
C250 C 0.6376(6) 0.8570(4) 0.8569(3) 0.037(2) Uani 1 1 d . . .
H297 H 0.6448 0.8170 0.8512 0.055 Uiso 1 1 calc R . .
H298 H 0.6781 0.8712 0.8438 0.055 Uiso 1 1 calc R . .
H299 H 0.5956 0.8822 0.8473 0.055 Uiso 1 1 calc R . .
C251 C 0.5634(6) 0.8378(5) 0.9203(4) 0.048(3) Uani 1 1 d . . .
H300 H 0.5565 0.8380 0.9490 0.072 Uiso 1 1 calc R . .
H301 H 0.5691 0.7981 0.9143 0.072 Uiso 1 1 calc R . .
H302 H 0.5226 0.8643 0.9102 0.072 Uiso 1 1 calc R . .
C252 C 0.7435(6) 0.6840(5) 0.9908(3) 0.045(3) Uani 1 1 d . . .
H303 H 0.6943 0.6838 0.9977 0.067 Uiso 1 1 calc R . .
H304 H 0.7598 0.6893 1.0142 0.067 Uiso 1 1 calc R . .
H305 H 0.7713 0.6468 0.9812 0.067 Uiso 1 1 calc R . .
C253 C 0.9823(6) 0.8673(4) 1.0049(3) 0.042(3) Uani 1 1 d . . .
C254 C 0.9348(8) 0.8434(6) 1.0395(3) 0.059(4) Uani 1 1 d . . .
H306 H 0.9238 0.8098 1.0323 0.088 Uiso 1 1 calc R . .
H307 H 0.8914 0.8738 1.0460 0.088 Uiso 1 1 calc R . .
H308 H 0.9585 0.8311 1.0625 0.088 Uiso 1 1 calc R . .
C255 C 0.9987(6) 0.9188(5) 1.0166(3) 0.048(3) Uani 1 1 d . . .
H309 H 1.0290 0.9347 0.9946 0.072 Uiso 1 1 calc R . .
H310 H 1.0225 0.9062 1.0396 0.072 Uiso 1 1 calc R . .
H311 H 0.9552 0.9490 1.0233 0.072 Uiso 1 1 calc R . .
C256 C 1.0537(6) 0.8206(5) 0.9960(4) 0.057(3) Uani 1 1 d . . .
H312 H 1.0458 0.7861 0.9882 0.086 Uiso 1 1 calc R . .
H313 H 1.0754 0.8094 1.0197 0.086 Uiso 1 1 calc R . .
H314 H 1.0845 0.8370 0.9746 0.086 Uiso 1 1 calc R . .
C257 C 0.6509(6) 1.1102(5) 0.8580(3) 0.044(3) Uani 1 1 d . . .
C258 C 0.6836(7) 1.1123(5) 0.8135(3) 0.053(3) Uani 1 1 d . . .
H315 H 0.7068 1.1439 0.8064 0.079 Uiso 1 1 calc R . .
H316 H 0.6468 1.1193 0.7977 0.079 Uiso 1 1 calc R . .
H317 H 0.7179 1.0750 0.8084 0.079 Uiso 1 1 calc R . .
C259 C 0.6160(5) 1.0623(5) 0.8682(4) 0.047(3) Uani 1 1 d . . .
H318 H 0.6509 1.0249 0.8645 0.070 Uiso 1 1 calc R . .
H319 H 0.5815 1.0682 0.8510 0.070 Uiso 1 1 calc R . .
H320 H 0.5926 1.0622 0.8957 0.070 Uiso 1 1 calc R . .
C260 C 0.5956(6) 1.1678(6) 0.8637(4) 0.056(3) Uani 1 1 d . . .
H321 H 0.6179 1.2000 0.8571 0.085 Uiso 1 1 calc R . .
H322 H 0.5723 1.1673 0.8913 0.085 Uiso 1 1 calc R . .
H323 H 0.5612 1.1732 0.8466 0.085 Uiso 1 1 calc R . .
C261 C 0.7522(8) 1.1840(6) 0.9559(4) 0.069(4) Uani 1 1 d . . .
H324 H 0.7058 1.2116 0.9571 0.103 Uiso 1 1 calc R . .
H325 H 0.7880 1.2051 0.9461 0.103 Uiso 1 1 calc R . .
H326 H 0.7581 1.1642 0.9823 0.103 Uiso 1 1 calc R . .
C262 C 0.5934(5) 0.8564(4) 0.7674(3) 0.033(2) Uani 1 1 d . . .
H327 H 0.5707 0.8403 0.7930 0.040 Uiso 1 1 calc R . .
H328 H 0.6358 0.8656 0.7714 0.040 Uiso 1 1 calc R . .
C263 C 0.6117(9) 0.8134(6) 0.7370(3) 0.072(4) Uani 1 1 d . . .
H329 H 0.6605 0.7891 0.7358 0.086 Uiso 1 1 calc R . .
H330 H 0.5800 0.7875 0.7431 0.086 Uiso 1 1 calc R . .
C264 C 0.6023(6) 0.8506(5) 0.6999(3) 0.042(2) Uani 1 1 d . . .
H331 H 0.5926 0.8294 0.6805 0.050 Uiso 1 1 calc R . .
H332 H 0.6442 0.8645 0.6883 0.050 Uiso 1 1 calc R . .
C265 C 0.5411(5) 0.9000(5) 0.7114(3) 0.032(2) Uani 1 1 d . . .
H333 H 0.5432 0.9358 0.6931 0.039 Uiso 1 1 calc R . .
H334 H 0.4969 0.8906 0.7112 0.039 Uiso 1 1 calc R . .
C266 C 0.9001(6) 0.7938(5) 0.7359(3) 0.040(2) Uani 1 1 d . . .
H335 H 0.9259 0.7594 0.7217 0.049 Uiso 0.60(4) 1 calc PR B 1
H336 H 0.8775 0.8255 0.7171 0.049 Uiso 0.60(4) 1 calc PR B 1
H337 H 0.9242 0.7799 0.7101 0.049 Uiso 0.40(4) 1 calc PR B 2
H338 H 0.8578 0.8257 0.7319 0.049 Uiso 0.40(4) 1 calc PR B 2
C267 C 0.881(2) 0.7427(19) 0.7661(10) 0.067(12) Uiso 0.40(4) 1 d P B 2
H339 H 0.8326 0.7421 0.7665 0.081 Uiso 0.40(4) 1 calc PR B 2
H340 H 0.9130 0.7047 0.7590 0.081 Uiso 0.40(4) 1 calc PR B 2
C268 C 0.8484(9) 0.7789(8) 0.7691(5) 0.033(5) Uiso 0.60(4) 1 d P B 1
H341 H 0.8281 0.7495 0.7626 0.040 Uiso 0.60(4) 1 calc PR B 1
H342 H 0.8103 0.8140 0.7758 0.040 Uiso 0.60(4) 1 calc PR B 1
C269 C 0.8896(6) 0.7535(5) 0.8039(3) 0.044(3) Uani 1 1 d . . .
H343 H 0.8602 0.7645 0.8294 0.053 Uiso 0.60(4) 1 calc PR B 1
H344 H 0.9066 0.7104 0.8054 0.053 Uiso 0.60(4) 1 calc PR B 1
H345 H 0.9010 0.7167 0.8216 0.053 Uiso 0.40(4) 1 calc PR B 2
H346 H 0.8467 0.7803 0.8167 0.053 Uiso 0.40(4) 1 calc PR B 2
C270 C 0.9499(5) 0.7813(5) 0.7937(3) 0.033(2) Uani 1 1 d . B .
H347 H 0.9457 0.8085 0.8131 0.040 Uiso 1 1 calc R . .
H348 H 0.9949 0.7511 0.7938 0.040 Uiso 1 1 calc R . .
C271 C 1.1204(5) 0.7901(4) 0.7666(3) 0.031(2) Uani 1 1 d . . .
C272 C 1.1518(5) 0.7901(5) 0.7989(3) 0.034(2) Uani 1 1 d . . .
C273 C 1.2014(5) 0.7400(5) 0.8084(3) 0.038(2) Uani 1 1 d . . .
H349 H 1.2250 0.7390 0.8294 0.046 Uiso 1 1 calc R . .
C274 C 1.2186(5) 0.6910(5) 0.7888(3) 0.038(2) Uani 1 1 d . . .
C275 C 1.1867(6) 0.6930(5) 0.7572(3) 0.042(3) Uani 1 1 d . . .
H350 H 1.1987 0.6596 0.7434 0.050 Uiso 1 1 calc R . .
C276 C 1.1369(5) 0.7434(4) 0.7449(3) 0.031(2) Uani 1 1 d . . .
C277 C 1.1038(5) 0.7428(4) 0.7099(3) 0.039(2) Uani 1 1 d . . .
H351 H 1.1173 0.7025 0.7026 0.046 Uiso 1 1 calc R . .
H352 H 1.0523 0.7547 0.7175 0.046 Uiso 1 1 calc R . .
C278 C 1.0793(5) 0.8362(4) 0.6642(3) 0.0287(19) Uani 1 1 d . . .
C279 C 1.1255(5) 0.7830(4) 0.6748(3) 0.031(2) Uani 1 1 d . . .
C280 C 1.1927(5) 0.7683(5) 0.6527(3) 0.039(2) Uani 1 1 d . . .
H353 H 1.2234 0.7312 0.6589 0.046 Uiso 1 1 calc R . .
C281 C 1.2158(5) 0.8064(5) 0.6221(3) 0.044(3) Uani 1 1 d . . .
C282 C 1.1696(5) 0.8606(5) 0.6143(3) 0.035(2) Uani 1 1 d . . .
H354 H 1.1851 0.8876 0.5939 0.042 Uiso 1 1 calc R . .
C283 C 1.1017(5) 0.8772(4) 0.6349(3) 0.0286(19) Uani 1 1 d . . .
C284 C 1.0540(5) 0.9361(4) 0.6273(3) 0.0275(19) Uani 1 1 d . . .
H355 H 1.0060 0.9357 0.6405 0.033 Uiso 1 1 calc R . .
H356 H 1.0536 0.9451 0.5986 0.033 Uiso 1 1 calc R . .
C285 C 1.0580(4) 0.9927(4) 0.6821(3) 0.0279(19) Uani 1 1 d . . .
C286 C 1.0711(5) 1.0416(4) 0.6941(3) 0.0282(19) Uani 1 1 d . . .
C287 C 1.1067(5) 1.0743(4) 0.6659(3) 0.033(2) Uani 1 1 d . . .
H357 H 1.1183 1.1056 0.6739 0.040 Uiso 1 1 calc R . .
C288 C 1.1265(5) 1.0649(4) 0.6271(3) 0.035(2) Uani 1 1 d . . .
C289 C 1.1076(5) 1.0201(4) 0.6156(3) 0.037(2) Uani 1 1 d . . .
H358 H 1.1183 1.0142 0.5885 0.045 Uiso 1 1 calc R . .
C290 C 1.0744(5) 0.9841(4) 0.6416(3) 0.0279(19) Uani 1 1 d . . .
C291 C 1.1312(5) 0.8415(5) 0.8237(3) 0.036(2) Uani 1 1 d . . .
C292 C 1.0548(6) 0.8501(5) 0.8443(3) 0.048(3) Uani 1 1 d . . .
H359 H 1.0415 0.8829 0.8601 0.072 Uiso 1 1 calc R . .
H360 H 1.0498 0.8145 0.8614 0.072 Uiso 1 1 calc R . .
H361 H 1.0245 0.8584 0.8244 0.072 Uiso 1 1 calc R . .
C293 C 1.1378(6) 0.8988(5) 0.7992(3) 0.042(2) Uani 1 1 d . . .
H362 H 1.1242 0.9299 0.8164 0.063 Uiso 1 1 calc R . .
H363 H 1.1073 0.9087 0.7793 0.063 Uiso 1 1 calc R . .
H364 H 1.1863 0.8945 0.7860 0.063 Uiso 1 1 calc R . .
C294 C 1.1740(7) 0.8305(6) 0.8572(4) 0.061(4) Uani 1 1 d . . .
H365 H 1.1589 0.8645 0.8720 0.092 Uiso 1 1 calc R . .
H366 H 1.2237 0.8239 0.8459 0.092 Uiso 1 1 calc R . .
H367 H 1.1666 0.7960 0.8749 0.092 Uiso 1 1 calc R . .
C295 C 1.2742(6) 0.6358(5) 0.8024(4) 0.051(3) Uani 1 1 d . . .
H368 H 1.2906 0.6430 0.8252 0.077 Uiso 1 1 calc R . .
H369 H 1.3137 0.6267 0.7808 0.077 Uiso 1 1 calc R . .
H370 H 1.2535 0.6027 0.8098 0.077 Uiso 1 1 calc R . .
C296 C 1.2888(6) 0.7877(6) 0.5956(4) 0.057(3) Uani 1 1 d . . .
C297 C 1.2759(12) 0.7654(10) 0.5599(6) 0.119(7) Uiso 1 1 d . . .
H371 H 1.2419 0.7961 0.5467 0.178 Uiso 1 1 calc R . .
H372 H 1.2576 0.7311 0.5688 0.178 Uiso 1 1 calc R . .
H373 H 1.3199 0.7546 0.5415 0.178 Uiso 1 1 calc R . .
C298 C 1.3168(14) 0.8426(11) 0.5775(8) 0.149(10) Uiso 1 1 d . . .
H374 H 1.2834 0.8701 0.5622 0.223 Uiso 1 1 calc R . .
H375 H 1.3619 0.8301 0.5603 0.223 Uiso 1 1 calc R . .
H376 H 1.3227 0.8617 0.5989 0.223 Uiso 1 1 calc R . .
C299 C 1.3390(8) 0.7476(7) 0.6176(5) 0.074(4) Uiso 1 1 d . . .
H377 H 1.3436 0.7661 0.6395 0.111 Uiso 1 1 calc R . .
H378 H 1.3844 0.7370 0.6003 0.111 Uiso 1 1 calc R . .
H379 H 1.3233 0.7123 0.6279 0.111 Uiso 1 1 calc R . .
C300 C 1.0478(5) 1.0621(4) 0.7362(3) 0.034(2) Uani 1 1 d . . .
C301 C 0.9949(6) 1.0336(5) 0.7643(3) 0.044(3) Uani 1 1 d . . .
H380 H 0.9530 1.0408 0.7525 0.066 Uiso 1 1 calc R . .
H381 H 0.9821 1.0505 0.7894 0.066 Uiso 1 1 calc R . .
H382 H 1.0157 0.9915 0.7689 0.066 Uiso 1 1 calc R . .
C302 C 1.0106(7) 1.1285(5) 0.7316(4) 0.055(3) Uani 1 1 d . . .
H383 H 0.9690 1.1350 0.7196 0.083 Uiso 1 1 calc R . .
H384 H 1.0425 1.1495 0.7147 0.083 Uiso 1 1 calc R . .
H385 H 0.9967 1.1429 0.7576 0.083 Uiso 1 1 calc R . .
C303 C 1.1130(6) 1.0508(6) 0.7551(3) 0.054(3) Uani 1 1 d . . .
H386 H 1.1470 1.0691 0.7374 0.082 Uiso 1 1 calc R . .
H387 H 1.1338 1.0087 0.7596 0.082 Uiso 1 1 calc R . .
H388 H 1.0999 1.0675 0.7803 0.082 Uiso 1 1 calc R . .
C304 C 1.1660(6) 1.1018(5) 0.5969(3) 0.048(3) Uani 1 1 d . . .
H389 H 1.1747 1.0877 0.5711 0.071 Uiso 1 1 calc R . .
H390 H 1.2107 1.0989 0.6047 0.071 Uiso 1 1 calc R . .
H391 H 1.1383 1.1426 0.5955 0.071 Uiso 1 1 calc R . .
C305 C 0.2493(9) 0.1376(9) -0.0087(5) 0.095(6) Uani 1 1 d . . .
H392 H 0.2033 0.1626 0.0011 0.142 Uiso 1 1 calc R . .
H393 H 0.2515 0.1322 -0.0362 0.142 Uiso 1 1 calc R . .
H394 H 0.2856 0.1559 -0.0070 0.142 Uiso 1 1 calc R . .
C306 C 0.2605(8) 0.0793(7) 0.0158(4) 0.061(4) Uani 1 1 d . . .
H395 H 0.2232 0.0611 0.0147 0.073 Uiso 1 1 calc R . .
H396 H 0.2583 0.0846 0.0436 0.073 Uiso 1 1 calc R . .
C307 C 0.3316(8) 0.0395(6) 0.0006(4) 0.066(4) Uani 1 1 d . . .
H397 H 0.3347 0.0359 -0.0277 0.080 Uiso 1 1 calc R . .
H398 H 0.3689 0.0569 0.0029 0.080 Uiso 1 1 calc R . .
C308 C 0.3419(12) -0.0195(9) 0.0234(6) 0.110(7) Uani 1 1 d . . .
H399 H 0.3041 -0.0365 0.0214 0.132 Uiso 1 1 calc R . .
H400 H 0.3395 -0.0159 0.0515 0.132 Uiso 1 1 calc R . .
C309 C 0.4141(16) -0.0610(10) 0.0076(7) 0.171(13) Uani 1 1 d . . .
H401 H 0.4199 -0.0992 0.0232 0.256 Uiso 1 1 calc R . .
H402 H 0.4516 -0.0442 0.0096 0.256 Uiso 1 1 calc R . .
H403 H 0.4160 -0.0655 -0.0201 0.256 Uiso 1 1 calc R . .
C310 C 0.7349(12) -0.0067(9) 0.4921(6) 0.121(8) Uani 1 1 d . . .
H404 H 0.6906 -0.0163 0.5031 0.182 Uiso 1 1 calc R . .
H405 H 0.7735 -0.0422 0.4933 0.182 Uiso 1 1 calc R . .
H406 H 0.7345 0.0101 0.4645 0.182 Uiso 1 1 calc R . .
C311 C 0.7445(9) 0.0376(8) 0.5158(5) 0.087(5) Uani 1 1 d . . .
H407 H 0.7046 0.0728 0.5152 0.105 Uiso 1 1 calc R . .
H408 H 0.7446 0.0205 0.5437 0.105 Uiso 1 1 calc R . .
C312 C 0.8116(9) 0.0550(9) 0.5001(5) 0.091(6) Uani 1 1 d . . .
H409 H 0.8514 0.0197 0.5015 0.109 Uiso 1 1 calc R . .
H410 H 0.8122 0.0705 0.4719 0.109 Uiso 1 1 calc R . .
C313 C 0.8218(14) 0.1001(10) 0.5218(6) 0.127(8) Uani 1 1 d . . .
H411 H 0.8195 0.0854 0.5502 0.153 Uiso 1 1 calc R . .
H412 H 0.7833 0.1361 0.5194 0.153 Uiso 1 1 calc R . .
C314 C 0.8955(17) 0.1158(17) 0.5054(9) 0.209(17) Uani 1 1 d . . .
H413 H 0.8996 0.1452 0.5204 0.314 Uiso 1 1 calc R . .
H414 H 0.8977 0.1310 0.4775 0.314 Uiso 1 1 calc R . .
H415 H 0.9339 0.0804 0.5083 0.314 Uiso 1 1 calc R . .

loop_
_atom_site_aniso_label
_atom_site_aniso_U_11
_atom_site_aniso_U_22
_atom_site_aniso_U_33
_atom_site_aniso_U_23
_atom_site_aniso_U_13
_atom_site_aniso_U_12
Ta1 0.01772(16) 0.02639(17) 0.01330(15) -0.00380(12) 0.00057(12) -0.00432(13)
Ta2 0.01754(16) 0.03039(18) 0.01301(15) -0.00334(13) -0.00235(12) -0.00576(13)
Ta3 0.01732(15) 0.02588(17) 0.01330(15) -0.00163(12) -0.00253(12) -0.00386(13)
Ta4 0.01744(15) 0.02203(16) 0.01321(15) -0.00205(12) 0.00028(12) -0.00535(13)
C1 0.021(4) 0.035(5) 0.012(4) -0.006(3) -0.003(3) -0.004(4)
C2 0.021(4) 0.021(4) 0.016(4) 0.001(3) 0.004(3) -0.007(3)
C3 0.022(4) 0.020(4) 0.022(4) -0.010(3) -0.004(3) -0.003(3)
C4 0.021(4) 0.020(4) 0.018(4) 0.003(3) -0.005(3) -0.005(3)
C5 0.019(4) 0.020(4) 0.022(4) -0.001(3) 0.001(3) -0.011(3)
C6 0.023(4) 0.025(4) 0.008(3) 0.003(3) 0.000(3) -0.009(3)
O1 0.024(3) 0.026(3) 0.010(3) -0.002(2) -0.002(2) -0.005(2)
O2 0.019(3) 0.032(3) 0.012(3) -0.003(2) 0.004(2) -0.005(2)
O3 0.015(3) 0.028(3) 0.014(3) -0.002(2) 0.000(2) -0.003(2)
O4 0.016(3) 0.037(3) 0.017(3) -0.002(2) -0.006(2) -0.007(2)
O5 0.018(3) 0.030(3) 0.009(2) -0.004(2) 0.003(2) -0.005(2)
O6 0.019(3) 0.028(3) 0.013(3) -0.003(2) 0.002(2) -0.005(2)
O7 0.023(3) 0.031(3) 0.025(3) -0.007(3) -0.008(2) -0.003(3)
O8 0.024(3) 0.028(3) 0.019(3) -0.002(2) -0.004(2) -0.008(2)
O9 0.018(3) 0.033(3) 0.020(3) -0.006(2) -0.001(2) -0.006(2)
O10 0.039(4) 0.024(3) 0.019(3) -0.003(2) -0.009(3) -0.005(3)
O11 0.023(3) 0.041(4) 0.018(3) -0.005(3) 0.003(2) -0.008(3)
O12 0.019(3) 0.043(4) 0.012(3) -0.005(2) 0.003(2) -0.004(3)
O13 0.034(3) 0.038(4) 0.019(3) -0.009(3) 0.003(3) -0.019(3)
O14 0.027(3) 0.040(4) 0.016(3) -0.001(3) -0.006(2) -0.010(3)
O15 0.020(3) 0.036(3) 0.016(3) 0.001(2) 0.000(2) -0.008(3)
O16 0.031(3) 0.024(3) 0.022(3) 0.002(2) -0.006(3) -0.005(3)
O17 0.026(3) 0.031(3) 0.023(3) 0.002(2) -0.004(2) -0.017(3)
O18 0.024(3) 0.025(3) 0.019(3) -0.006(2) -0.002(2) -0.006(2)
O19 0.020(3) 0.026(3) 0.017(3) 0.001(2) -0.002(2) -0.005(2)
O20 0.028(3) 0.023(3) 0.020(3) -0.004(2) -0.007(2) -0.008(2)
C7 0.046(6) 0.045(6) 0.034(5) -0.014(5) -0.012(5) -0.007(5)
C8 0.060(8) 0.082(10) 0.047(7) -0.037(7) -0.003(6) 0.007(7)
C9 0.035(6) 0.051(7) 0.052(7) -0.026(5) -0.019(5) 0.010(5)
C10 0.040(5) 0.034(5) 0.027(5) -0.007(4) -0.008(4) 0.001(4)
C11 0.023(4) 0.030(5) 0.017(4) -0.004(3) 0.006(3) 0.001(4)
C12 0.031(5) 0.035(5) 0.015(4) -0.007(3) 0.002(3) -0.009(4)
C13 0.032(5) 0.032(5) 0.014(4) 0.001(3) 0.001(3) -0.009(4)
C14 0.047(6) 0.023(5) 0.025(5) -0.003(4) -0.004(4) 0.002(4)
C15 0.033(5) 0.022(4) 0.031(5) -0.005(4) 0.000(4) -0.010(4)
C16 0.025(4) 0.028(5) 0.024(4) -0.007(4) 0.003(4) -0.007(4)
C17 0.025(4) 0.026(5) 0.030(5) -0.005(4) -0.005(4) -0.007(4)
C18 0.022(4) 0.037(5) 0.018(4) -0.012(4) -0.003(3) -0.007(4)
C19 0.024(4) 0.027(4) 0.018(4) 0.001(3) -0.002(3) -0.010(4)
C20 0.027(5) 0.043(5) 0.020(4) 0.001(4) -0.002(4) -0.020(4)
C21 0.024(5) 0.040(5) 0.033(5) -0.004(4) -0.006(4) -0.014(4)
C22 0.015(4) 0.031(5) 0.033(5) 0.005(4) -0.008(3) -0.005(3)
C23 0.022(4) 0.032(5) 0.025(4) -0.006(4) -0.005(3) -0.004(4)
C24 0.027(4) 0.027(5) 0.026(4) -0.004(4) -0.002(4) -0.006(4)
C25 0.028(4) 0.017(4) 0.019(4) -0.002(3) -0.001(3) 0.003(3)
C26 0.036(5) 0.030(5) 0.011(4) -0.002(3) 0.004(3) -0.011(4)
C27 0.043(6) 0.029(5) 0.026(5) -0.011(4) 0.009(4) -0.011(4)
C28 0.037(5) 0.024(5) 0.030(5) 0.000(4) -0.003(4) 0.001(4)
C29 0.028(5) 0.038(5) 0.023(4) 0.002(4) -0.006(4) 0.001(4)
C30 0.027(4) 0.030(5) 0.016(4) 0.003(3) 0.003(3) -0.003(4)
C31 0.030(5) 0.024(4) 0.016(4) 0.002(3) -0.002(3) -0.008(4)
C32 0.025(5) 0.054(6) 0.024(5) -0.009(4) 0.003(4) -0.013(4)
C33 0.065(8) 0.063(8) 0.020(5) 0.007(5) -0.015(5) -0.032(6)
C34 0.034(5) 0.033(5) 0.034(5) -0.009(4) 0.003(4) -0.010(4)
C35 0.063(8) 0.033(6) 0.040(6) 0.007(5) -0.009(5) -0.016(5)
C36 0.025(5) 0.052(6) 0.033(5) -0.007(5) 0.008(4) -0.015(5)
C37 0.020(5) 0.108(12) 0.066(9) -0.019(8) -0.008(5) -0.012(6)
C38 0.033(6) 0.061(7) 0.039(6) -0.006(5) 0.018(5) -0.017(5)
C39 0.048(7) 0.084(10) 0.059(8) -0.042(7) 0.022(6) -0.025(7)
C40 0.048(6) 0.030(5) 0.028(5) -0.006(4) -0.004(4) -0.016(5)
C41 0.034(5) 0.037(6) 0.045(6) 0.001(5) -0.003(5) -0.010(4)
C42 0.056(7) 0.058(7) 0.035(6) -0.010(5) -0.019(5) -0.016(6)
C43 0.050(7) 0.053(7) 0.060(8) -0.018(6) -0.008(6) -0.022(6)
C44 0.059(8) 0.032(6) 0.072(9) 0.002(6) -0.016(7) 0.004(5)
C45 0.031(5) 0.026(4) 0.017(4) -0.001(3) -0.008(3) -0.010(4)
C46 0.018(4) 0.034(5) 0.024(4) -0.005(4) 0.000(3) -0.009(4)
C47 0.029(5) 0.039(5) 0.024(4) -0.005(4) -0.007(4) -0.006(4)
C48 0.030(5) 0.024(4) 0.029(5) -0.003(4) -0.009(4) -0.007(4)
C49 0.035(5) 0.040(5) 0.009(4) 0.006(3) -0.004(3) -0.021(4)
C50 0.019(4) 0.036(5) 0.021(4) 0.003(3) -0.009(3) -0.011(4)
C51 0.023(4) 0.035(5) 0.017(4) 0.001(3) -0.004(3) -0.009(4)
C52 0.018(4) 0.043(5) 0.013(4) -0.003(3) 0.005(3) -0.011(4)
C53 0.016(4) 0.039(5) 0.019(4) -0.010(4) -0.003(3) -0.001(4)
C54 0.021(4) 0.040(5) 0.020(4) -0.004(4) -0.004(3) -0.009(4)
C55 0.025(4) 0.038(5) 0.021(4) -0.008(4) -0.002(3) -0.010(4)
C56 0.028(4) 0.030(5) 0.026(4) -0.006(4) -0.007(4) -0.008(4)
C57 0.021(4) 0.038(5) 0.010(4) 0.001(3) 0.001(3) -0.006(4)
C58 0.032(5) 0.042(5) 0.016(4) -0.010(4) 0.003(4) -0.003(4)
C59 0.029(5) 0.032(5) 0.027(5) -0.009(4) -0.006(4) -0.011(4)
C60 0.033(5) 0.030(5) 0.024(5) -0.004(4) 0.008(4) -0.012(4)
C61 0.076(8) 0.044(6) 0.031(5) -0.007(5) -0.002(5) -0.035(6)
C62 0.110(12) 0.047(7) 0.048(7) -0.013(6) -0.016(7) -0.041(8)
C63 0.074(8) 0.048(7) 0.029(5) -0.012(5) -0.008(5) -0.025(6)
C64 0.046(6) 0.026(5) 0.021(4) -0.004(4) -0.016(4) 0.002(4)
C65 0.036(5) 0.037(6) 0.030(5) 0.000(4) 0.006(4) -0.001(4)
C66 0.061(8) 0.068(9) 0.028(6) 0.007(5) -0.001(5) 0.023(7)
C67 0.074(9) 0.050(8) 0.066(9) -0.009(7) 0.013(7) -0.020(7)
C68 0.041(6) 0.055(7) 0.047(7) 0.006(6) 0.008(5) 0.006(5)
C69 0.035(5) 0.035(6) 0.046(6) 0.004(5) -0.001(5) -0.005(4)
C70 0.034(5) 0.055(7) 0.042(6) -0.012(5) -0.025(5) -0.009(5)
C77 0.075(8) 0.049(7) 0.019(5) -0.006(4) 0.010(5) -0.035(6)
C78 0.073(9) 0.072(9) 0.029(6) 0.007(5) -0.016(6) -0.035(7)
C79 0.065(8) 0.057(7) 0.036(6) -0.023(5) 0.024(6) -0.027(6)
C80 0.095(11) 0.087(11) 0.026(6) -0.011(6) 0.013(6) -0.039(9)
C81 0.163(18) 0.104(14) 0.058(9) -0.015(9) -0.007(10) -0.099(14)
C82 0.027(4) 0.027(4) 0.026(4) -0.006(4) -0.009(4) -0.006(4)
C83 0.022(4) 0.042(5) 0.026(4) -0.004(4) -0.005(4) -0.013(4)
C84 0.033(5) 0.039(5) 0.031(5) -0.003(4) -0.007(4) -0.014(4)
C85 0.035(5) 0.029(5) 0.038(5) 0.003(4) -0.015(4) -0.011(4)
C86 0.043(6) 0.028(5) 0.030(5) -0.007(4) -0.013(4) -0.009(4)
C87 0.028(4) 0.025(4) 0.025(4) 0.004(3) -0.009(4) -0.008(4)
C88 0.029(4) 0.027(4) 0.010(4) 0.000(3) -0.004(3) -0.003(4)
C89 0.017(4) 0.037(5) 0.013(4) -0.001(3) -0.002(3) -0.005(3)
C90 0.024(4) 0.040(5) 0.011(4) -0.002(3) 0.002(3) -0.011(4)
C91 0.032(5) 0.044(6) 0.016(4) -0.006(4) -0.008(4) -0.009(4)
C92 0.027(5) 0.033(5) 0.026(4) 0.002(4) -0.010(4) -0.007(4)
C93 0.024(4) 0.036(5) 0.020(4) 0.001(4) -0.008(3) -0.007(4)
C94 0.018(4) 0.031(5) 0.017(4) -0.003(3) 0.000(3) -0.009(3)
C95 0.030(5) 0.041(5) 0.020(4) -0.001(4) -0.002(4) -0.012(4)
C96 0.028(4) 0.027(4) 0.017(4) 0.001(3) -0.001(3) -0.008(4)
C97 0.041(6) 0.035(5) 0.031(5) -0.004(4) 0.001(4) -0.013(5)
C98 0.057(7) 0.039(6) 0.032(5) -0.007(4) 0.002(5) -0.013(5)
C99 0.080(9) 0.036(6) 0.046(7) 0.003(5) -0.025(6) -0.018(6)
C100 0.073(8) 0.031(5) 0.019(4) 0.012(4) -0.013(5) -0.019(5)
C101 0.042(5) 0.039(5) 0.020(4) 0.004(4) -0.007(4) -0.018(4)
C102 0.058(8) 0.091(10) 0.028(6) -0.019(6) 0.007(5) -0.039(7)
C103 0.084(11) 0.20(2) 0.021(6) -0.001(8) -0.007(6) -0.095(13)
C104 0.075(10) 0.124(15) 0.110(14) -0.085(12) 0.047(10) -0.062(11)
C105 0.072(10) 0.151(16) 0.039(7) -0.032(8) 0.024(7) -0.076(11)
C106 0.045(6) 0.048(7) 0.052(7) -0.015(5) -0.006(5) -0.025(5)
C107 0.039(6) 0.040(6) 0.035(5) 0.001(4) -0.021(4) -0.002(5)
C108 0.064(8) 0.064(8) 0.058(8) 0.020(6) -0.043(7) -0.020(7)
C109 0.057(8) 0.081(10) 0.071(9) -0.040(8) -0.026(7) 0.022(7)
C110 0.050(7) 0.050(7) 0.070(8) 0.009(6) -0.047(6) -0.011(6)
C111 0.071(8) 0.043(6) 0.033(6) -0.010(5) 0.007(5) -0.028(6)
C112 0.086(10) 0.054(8) 0.032(6) -0.009(5) -0.019(6) -0.002(7)
C113 0.108(12) 0.057(8) 0.052(8) -0.013(7) 0.039(8) -0.040(9)
C114 0.120(12) 0.057(8) 0.017(5) -0.011(5) 0.017(6) -0.029(8)
C115 0.135(14) 0.030(6) 0.059(8) 0.003(6) -0.036(9) -0.005(8)
C116 0.044(6) 0.026(5) 0.040(6) 0.012(4) -0.018(5) -0.015(4)
C117 0.044(6) 0.055(7) 0.034(6) 0.011(5) -0.002(5) -0.028(5)
C118 0.034(5) 0.042(6) 0.045(6) 0.009(5) -0.009(5) -0.011(5)
C119 0.038(5) 0.049(6) 0.022(4) -0.006(4) -0.008(4) -0.023(5)
C120 0.026(4) 0.023(4) 0.017(4) -0.009(3) 0.000(3) -0.004(3)
C121 0.024(4) 0.031(5) 0.014(4) -0.004(3) 0.000(3) -0.005(4)
C122 0.035(5) 0.031(5) 0.018(4) -0.005(3) 0.000(4) -0.012(4)
C123 0.044(6) 0.034(5) 0.021(4) -0.007(4) 0.009(4) -0.022(4)
C124 0.030(5) 0.024(4) 0.026(4) -0.007(4) 0.007(4) -0.010(4)
C125 0.040(5) 0.019(4) 0.017(4) -0.001(3) 0.004(4) -0.017(4)
C126 0.033(5) 0.019(4) 0.025(4) -0.004(3) 0.004(4) -0.006(4)
C127 0.023(4) 0.021(4) 0.018(4) 0.003(3) -0.007(3) 0.003(3)
C128 0.019(4) 0.027(4) 0.026(4) -0.001(3) -0.001(3) -0.007(3)
C129 0.021(4) 0.038(5) 0.022(4) -0.009(4) 0.001(3) 0.001(4)
C130 0.020(4) 0.030(5) 0.025(4) -0.004(4) -0.006(3) -0.004(3)
C131 0.014(4) 0.029(5) 0.033(5) -0.012(4) -0.001(3) 0.000(3)
C132 0.018(4) 0.026(4) 0.020(4) -0.002(3) -0.004(3) -0.001(3)
C133 0.026(4) 0.041(5) 0.015(4) -0.001(4) -0.005(3) -0.014(4)
C134 0.018(4) 0.030(4) 0.016(4) -0.008(3) 0.004(3) -0.007(3)
C135 0.018(4) 0.029(4) 0.018(4) -0.005(3) 0.004(3) -0.009(3)
C136 0.034(5) 0.023(4) 0.021(4) 0.000(3) 0.000(4) -0.008(4)
C137 0.036(5) 0.042(6) 0.032(5) -0.017(4) 0.008(4) -0.023(5)
C138 0.026(4) 0.042(5) 0.016(4) -0.011(4) 0.000(3) -0.010(4)
C139 0.022(4) 0.034(5) 0.014(4) -0.013(3) 0.006(3) -0.011(4)
C140 0.036(5) 0.024(4) 0.016(4) -0.006(3) -0.001(4) -0.007(4)
C141 0.022(4) 0.027(5) 0.027(4) -0.007(4) 0.002(4) 0.005(4)
C142 0.038(5) 0.027(5) 0.029(5) -0.005(4) 0.001(4) -0.009(4)
C143 0.059(7) 0.034(5) 0.017(4) 0.000(4) -0.013(4) 0.000(5)
C144 0.058(7) 0.030(5) 0.037(6) -0.017(4) 0.002(5) -0.012(5)
C145 0.025(5) 0.032(5) 0.029(5) -0.002(4) -0.004(4) -0.003(4)
C146 0.016(5) 0.131(14) 0.050(7) 0.019(8) 0.000(5) -0.012(6)
C147 0.053(7) 0.047(7) 0.051(7) 0.008(6) 0.033(6) 0.001(6)
C148 0.051(7) 0.082(10) 0.070(9) -0.062(8) 0.033(7) -0.022(7)
C149 0.035(5) 0.030(5) 0.025(4) -0.004(4) -0.008(4) -0.010(4)
C150 0.028(5) 0.031(5) 0.043(6) -0.006(4) -0.004(4) -0.004(4)
C151 0.042(6) 0.038(6) 0.036(5) -0.005(4) -0.017(5) -0.004(5)
C152 0.040(6) 0.025(5) 0.051(6) 0.002(4) -0.016(5) -0.005(4)
C153 0.046(6) 0.051(7) 0.050(7) -0.003(5) -0.008(5) -0.032(6)
Ta5 0.01996(16) 0.02820(18) 0.02151(17) -0.00423(14) -0.00334(13) -0.00493(14)
Ta6 0.02300(17) 0.02539(17) 0.01651(16) -0.00126(13) -0.00534(13) -0.00361(14)
Ta7 0.02356(17) 0.02546(17) 0.01586(16) -0.00194(13) -0.00458(13) -0.00825(14)
Ta8 0.01951(16) 0.02889(18) 0.02076(17) -0.00291(14) -0.00489(13) -0.00503(14)
C154 0.024(4) 0.027(4) 0.023(4) -0.007(3) -0.006(3) -0.012(3)
C155 0.033(5) 0.023(4) 0.027(5) -0.005(3) -0.006(4) -0.009(4)
C156 0.034(5) 0.022(4) 0.014(4) 0.002(3) -0.004(3) -0.012(4)
C157 0.026(4) 0.020(4) 0.014(4) -0.004(3) 0.001(3) -0.010(3)
C158 0.025(4) 0.026(4) 0.022(4) -0.004(3) -0.009(3) -0.004(3)
C159 0.020(4) 0.026(4) 0.022(4) 0.002(3) -0.006(3) -0.006(3)
O21 0.020(3) 0.038(4) 0.022(3) 0.000(3) -0.010(2) -0.006(3)
O22 0.018(3) 0.036(3) 0.019(3) -0.004(2) 0.000(2) -0.008(3)
O23 0.031(3) 0.033(3) 0.015(3) -0.001(2) -0.006(2) -0.007(3)
O24 0.022(3) 0.030(3) 0.022(3) -0.004(2) -0.003(2) -0.001(3)
O25 0.020(3) 0.041(4) 0.013(3) -0.002(2) 0.001(2) -0.006(3)
O26 0.022(3) 0.033(3) 0.016(3) -0.001(2) -0.005(2) -0.006(3)
O27 0.025(3) 0.034(3) 0.019(3) -0.004(2) -0.007(2) -0.003(3)
O28 0.021(3) 0.037(4) 0.024(3) -0.005(3) -0.005(2) -0.004(3)
O29 0.020(3) 0.033(3) 0.023(3) -0.004(3) 0.000(2) -0.008(3)
O30 0.028(3) 0.028(3) 0.030(3) -0.005(3) -0.004(3) -0.006(3)
O31 0.027(3) 0.042(4) 0.023(3) -0.011(3) -0.004(3) -0.001(3)
O32 0.026(3) 0.043(4) 0.026(3) -0.009(3) -0.008(3) -0.002(3)
O33 0.034(4) 0.030(3) 0.031(3) 0.002(3) -0.007(3) -0.007(3)
O34 0.028(3) 0.036(4) 0.029(3) 0.002(3) -0.009(3) -0.014(3)
O35 0.027(3) 0.038(4) 0.019(3) 0.004(3) -0.012(2) -0.007(3)
O36 0.029(3) 0.033(4) 0.033(3) -0.014(3) -0.007(3) -0.007(3)
O37 0.033(3) 0.035(4) 0.022(3) 0.001(3) -0.012(3) -0.019(3)
O38 0.023(3) 0.032(3) 0.029(3) 0.004(3) -0.010(3) -0.006(3)
O39 0.027(3) 0.030(3) 0.025(3) -0.003(3) -0.005(3) -0.003(3)
O40 0.026(3) 0.032(3) 0.023(3) -0.003(3) -0.002(2) -0.012(3)
C160 0.017(4) 0.048(6) 0.031(5) -0.016(4) -0.002(4) 0.001(4)
C161 0.015(4) 0.056(7) 0.047(6) -0.019(5) -0.003(4) -0.002(4)
C162 0.028(5) 0.072(8) 0.030(5) -0.017(5) -0.003(4) -0.007(5)
C163 0.025(5) 0.079(9) 0.049(7) -0.033(6) -0.009(5) -0.012(5)
C164 0.020(4) 0.050(6) 0.050(6) -0.024(5) 0.004(4) -0.005(4)
C165 0.023(4) 0.048(6) 0.032(5) -0.017(4) 0.003(4) -0.018(4)
C166 0.027(5) 0.033(5) 0.041(6) -0.013(4) -0.002(4) -0.008(4)
C167 0.025(4) 0.035(5) 0.021(4) -0.006(4) 0.002(3) -0.012(4)
C168 0.026(5) 0.035(5) 0.029(5) -0.003(4) 0.008(4) -0.015(4)
C169 0.033(5) 0.042(6) 0.049(6) -0.015(5) 0.002(5) -0.018(5)
C170 0.041(6) 0.066(8) 0.039(6) -0.026(5) 0.012(5) -0.029(6)
C171 0.041(6) 0.060(7) 0.037(6) -0.021(5) 0.005(5) -0.024(5)
C172 0.022(4) 0.039(5) 0.032(5) -0.009(4) -0.001(4) -0.011(4)
C173 0.027(5) 0.042(5) 0.026(5) -0.012(4) -0.004(4) -0.011(4)
C174 0.020(4) 0.035(5) 0.032(5) -0.009(4) 0.004(4) -0.012(4)
C175 0.030(5) 0.040(6) 0.035(5) -0.006(4) 0.002(4) -0.013(4)
C176 0.050(7) 0.032(6) 0.068(8) -0.017(6) 0.006(6) -0.013(5)
C177 0.056(7) 0.034(6) 0.079(9) -0.031(6) 0.015(7) -0.023(6)
C178 0.057(7) 0.063(8) 0.045(7) -0.027(6) 0.018(6) -0.038(6)
C179 0.032(5) 0.038(6) 0.045(6) -0.013(5) -0.002(4) -0.021(4)
C180 0.022(5) 0.074(8) 0.047(6) 0.006(6) -0.019(5) 0.000(5)
C181 0.028(6) 0.085(10) 0.049(7) 0.003(6) -0.012(5) -0.008(6)
C182 0.050(8) 0.131(16) 0.087(11) 0.042(11) -0.037(8) -0.034(9)
C183 0.076(10) 0.042(7) 0.085(11) 0.003(7) -0.005(8) 0.018(7)
C184 0.058(9) 0.148(16) 0.067(9) -0.050(10) -0.015(7) -0.044(10)
C185 0.052(7) 0.097(11) 0.049(7) -0.041(7) 0.019(6) -0.037(8)
C186 0.091(12) 0.145(16) 0.047(8) -0.003(9) -0.004(8) -0.093(12)
C187 0.033(6) 0.093(12) 0.103(12) -0.046(10) 0.010(7) -0.016(7)
C188 0.058(9) 0.154(17) 0.084(11) -0.074(12) 0.044(8) -0.053(11)
C189 0.063(8) 0.029(6) 0.072(9) 0.005(5) -0.015(7) -0.019(6)
C193 0.079(10) 0.074(10) 0.112(13) -0.067(10) 0.048(10) -0.034(9)
C194 0.044(5) 0.020(4) 0.021(4) 0.000(3) -0.014(4) -0.006(4)
C195 0.037(5) 0.029(5) 0.030(5) -0.007(4) -0.017(4) -0.001(4)
C196 0.035(5) 0.028(5) 0.033(5) -0.012(4) -0.013(4) 0.005(4)
C197 0.042(6) 0.030(5) 0.031(5) -0.010(4) -0.009(4) -0.004(4)
C198 0.035(5) 0.029(5) 0.036(5) -0.001(4) -0.015(4) -0.008(4)
C199 0.041(5) 0.018(4) 0.025(4) 0.005(3) -0.015(4) -0.004(4)
C200 0.032(5) 0.035(5) 0.031(5) -0.002(4) -0.016(4) -0.008(4)
C201 0.013(4) 0.031(5) 0.021(4) -0.001(3) -0.005(3) 0.000(3)
C202 0.029(5) 0.034(5) 0.029(5) -0.001(4) -0.007(4) -0.006(4)
C203 0.040(5) 0.028(5) 0.027(5) -0.005(4) -0.006(4) -0.009(4)
C204 0.047(6) 0.038(5) 0.024(5) 0.002(4) -0.017(4) -0.005(5)
C205 0.045(6) 0.029(5) 0.036(5) -0.001(4) -0.016(5) -0.007(4)
C206 0.027(5) 0.026(5) 0.038(5) -0.004(4) -0.022(4) 0.003(4)
C207 0.034(5) 0.028(5) 0.037(5) -0.007(4) -0.018(4) 0.003(4)
C208 0.043(6) 0.023(5) 0.040(5) -0.007(4) -0.016(4) -0.009(4)
C209 0.041(6) 0.030(5) 0.041(6) -0.004(4) -0.017(5) -0.004(4)
C210 0.061(8) 0.043(6) 0.057(7) 0.006(5) -0.022(6) -0.029(6)
C211 0.099(11) 0.043(7) 0.082(10) 0.024(6) -0.064(9) -0.039(7)
C212 0.062(7) 0.027(5) 0.070(8) 0.009(5) -0.043(6) -0.014(5)
C213 0.040(5) 0.020(4) 0.039(5) 0.000(4) -0.024(4) -0.008(4)
C214 0.031(5) 0.045(6) 0.039(6) -0.017(5) -0.015(4) 0.007(4)
C215 0.052(7) 0.078(9) 0.051(7) -0.032(7) -0.029(6) 0.009(6)
C216 0.040(6) 0.052(7) 0.086(10) -0.028(7) -0.016(6) -0.004(6)
C217 0.039(6) 0.075(9) 0.059(8) -0.040(7) -0.019(6) 0.011(6)
C218 0.046(6) 0.050(7) 0.053(7) -0.023(5) -0.020(5) -0.010(5)
C219 0.090(10) 0.054(8) 0.041(7) -0.005(6) -0.040(7) -0.008(7)
C220 0.060(9) 0.106(13) 0.092(12) -0.030(10) -0.048(9) 0.022(9)
C221 0.137(15) 0.050(8) 0.037(7) 0.007(6) -0.039(8) -0.007(9)
C222 0.21(2) 0.053(9) 0.073(10) 0.029(8) -0.101(13) -0.036(11)
C223 0.035(5) 0.043(6) 0.040(6) 0.000(5) -0.013(5) -0.009(5)
C224 0.068(8) 0.053(7) 0.039(6) -0.004(5) -0.021(6) -0.025(6)
C225 0.046(7) 0.044(7) 0.097(11) -0.024(7) 0.004(7) -0.010(6)
C226 0.058(8) 0.055(8) 0.068(9) 0.017(6) -0.028(7) -0.021(6)
C227 0.129(15) 0.084(12) 0.125(15) 0.074(11) -0.094(13) -0.069(11)
C228 0.034(5) 0.031(5) 0.013(4) 0.000(3) -0.009(3) -0.009(4)
C229 0.030(5) 0.024(4) 0.025(4) -0.007(3) -0.005(4) -0.008(4)
C230 0.026(4) 0.036(5) 0.028(5) 0.002(4) 0.001(4) -0.021(4)
C231 0.037(5) 0.031(5) 0.026(5) 0.000(4) -0.010(4) -0.014(4)
C232 0.039(5) 0.025(5) 0.028(5) 0.004(4) -0.015(4) -0.005(4)
C233 0.032(5) 0.025(4) 0.026(4) -0.006(3) -0.012(4) -0.006(4)
C234 0.027(5) 0.034(5) 0.029(5) -0.003(4) -0.008(4) -0.016(4)
C235 0.022(4) 0.037(5) 0.015(4) 0.005(3) -0.005(3) -0.013(4)
C236 0.013(4) 0.038(5) 0.024(4) -0.011(4) -0.004(3) 0.000(3)
C237 0.024(4) 0.033(5) 0.021(4) 0.005(4) -0.003(3) -0.004(4)
C238 0.027(4) 0.030(5) 0.024(4) 0.000(4) -0.010(4) -0.002(4)
C239 0.027(5) 0.035(5) 0.030(5) -0.003(4) -0.009(4) -0.012(4)
C240 0.023(4) 0.030(5) 0.032(5) 0.001(4) -0.012(4) -0.010(4)
C241 0.036(5) 0.031(5) 0.037(5) 0.001(4) -0.016(4) -0.017(4)
C242 0.033(5) 0.030(5) 0.015(4) -0.001(3) -0.008(3) -0.009(4)
C243 0.039(5) 0.028(5) 0.026(5) -0.003(4) -0.008(4) -0.007(4)
C244 0.040(6) 0.029(5) 0.049(6) -0.012(4) -0.016(5) 0.000(4)
C245 0.071(8) 0.027(5) 0.045(6) 0.000(4) -0.028(6) -0.015(5)
C246 0.057(7) 0.030(5) 0.047(6) -0.006(4) -0.031(5) -0.012(5)
C247 0.048(6) 0.017(4) 0.036(5) 0.002(4) -0.019(4) -0.016(4)
C248 0.030(5) 0.031(5) 0.039(5) 0.001(4) -0.011(4) -0.011(4)
C249 0.039(6) 0.035(6) 0.056(7) -0.008(5) -0.008(5) 0.001(5)
C250 0.046(6) 0.027(5) 0.047(6) 0.005(4) -0.029(5) -0.015(4)
C251 0.039(6) 0.043(6) 0.065(8) 0.009(5) -0.018(5) -0.016(5)
C252 0.047(6) 0.037(6) 0.050(7) 0.016(5) -0.013(5) -0.018(5)
C253 0.058(7) 0.028(5) 0.046(6) 0.005(4) -0.025(5) -0.013(5)
C254 0.094(10) 0.072(9) 0.026(5) 0.012(5) -0.028(6) -0.043(8)
C255 0.061(7) 0.047(7) 0.049(7) -0.008(5) -0.032(6) -0.017(6)
C256 0.053(7) 0.054(7) 0.073(8) -0.005(6) -0.050(7) 0.000(6)
C257 0.048(6) 0.042(6) 0.043(6) -0.008(5) -0.023(5) 0.000(5)
C258 0.062(8) 0.048(7) 0.043(6) 0.003(5) -0.021(6) -0.001(6)
C259 0.023(5) 0.044(6) 0.079(9) -0.011(6) -0.010(5) -0.012(5)
C260 0.049(7) 0.057(8) 0.070(9) -0.015(6) -0.022(6) -0.012(6)
C261 0.102(11) 0.042(7) 0.072(9) -0.021(6) -0.044(8) -0.005(7)
C262 0.036(5) 0.030(5) 0.029(5) -0.006(4) -0.008(4) 0.002(4)
C263 0.114(13) 0.051(8) 0.034(6) -0.005(6) -0.016(7) 0.005(8)
C264 0.039(6) 0.038(6) 0.042(6) -0.015(5) -0.007(5) 0.005(5)
C265 0.032(5) 0.046(6) 0.020(4) -0.014(4) -0.001(4) -0.008(4)
C266 0.049(6) 0.044(6) 0.037(6) -0.006(5) -0.018(5) -0.017(5)
C269 0.051(7) 0.053(7) 0.038(6) -0.001(5) 0.000(5) -0.037(6)
C270 0.024(5) 0.046(6) 0.032(5) 0.008(4) -0.009(4) -0.018(4)
C271 0.021(4) 0.036(5) 0.035(5) 0.001(4) -0.005(4) -0.008(4)
C272 0.018(4) 0.051(6) 0.032(5) -0.007(4) -0.004(4) -0.006(4)
C273 0.031(5) 0.052(6) 0.031(5) 0.001(5) -0.012(4) -0.008(5)
C274 0.023(5) 0.038(6) 0.044(6) 0.004(5) -0.004(4) 0.000(4)
C275 0.040(6) 0.037(6) 0.037(6) -0.001(4) -0.001(5) 0.004(5)
C276 0.024(4) 0.034(5) 0.030(5) 0.003(4) -0.003(4) -0.003(4)
C277 0.034(5) 0.030(5) 0.050(6) -0.001(4) -0.012(5) -0.003(4)
C278 0.030(5) 0.036(5) 0.024(4) -0.011(4) -0.009(4) -0.007(4)
C279 0.033(5) 0.032(5) 0.029(5) -0.002(4) -0.016(4) -0.003(4)
C280 0.033(5) 0.034(5) 0.036(5) 0.000(4) 0.001(4) 0.004(4)
C281 0.031(5) 0.040(6) 0.057(7) -0.012(5) -0.018(5) 0.007(5)
C282 0.025(5) 0.045(6) 0.034(5) -0.011(4) 0.009(4) -0.012(4)
C283 0.027(5) 0.031(5) 0.027(5) -0.012(4) -0.003(4) -0.002(4)
C284 0.027(4) 0.034(5) 0.023(4) -0.005(4) -0.002(4) -0.010(4)
C285 0.014(4) 0.036(5) 0.032(5) -0.010(4) -0.005(3) -0.001(4)
C286 0.028(5) 0.021(4) 0.033(5) -0.001(4) -0.007(4) -0.002(4)
C287 0.032(5) 0.030(5) 0.036(5) 0.000(4) -0.006(4) -0.007(4)
C288 0.033(5) 0.035(5) 0.035(5) 0.001(4) -0.006(4) -0.008(4)
C289 0.041(6) 0.034(5) 0.030(5) 0.005(4) -0.009(4) -0.004(4)
C290 0.023(4) 0.028(5) 0.032(5) -0.005(4) -0.009(4) 0.000(4)
C291 0.034(5) 0.045(6) 0.040(6) 0.004(4) -0.015(4) -0.025(5)
C292 0.051(7) 0.058(7) 0.043(6) -0.016(5) -0.008(5) -0.022(6)
C293 0.043(6) 0.047(6) 0.040(6) 0.004(5) -0.009(5) -0.021(5)
C294 0.068(9) 0.060(8) 0.070(9) -0.006(7) -0.041(7) -0.020(7)
C295 0.045(6) 0.039(6) 0.052(7) 0.002(5) -0.011(5) 0.012(5)
C296 0.023(5) 0.078(9) 0.058(8) -0.008(7) 0.005(5) -0.006(6)
C300 0.043(6) 0.030(5) 0.032(5) -0.009(4) -0.005(4) -0.012(4)
C301 0.057(7) 0.041(6) 0.033(6) -0.015(5) -0.001(5) -0.011(5)
C302 0.066(8) 0.050(7) 0.049(7) -0.019(6) 0.019(6) -0.027(6)
C303 0.054(7) 0.082(9) 0.040(6) -0.010(6) -0.014(5) -0.032(7)
C304 0.057(7) 0.052(7) 0.037(6) -0.007(5) -0.005(5) -0.021(6)
C305 0.072(11) 0.130(17) 0.095(13) -0.074(13) -0.001(9) -0.021(11)
C306 0.074(9) 0.077(10) 0.032(6) -0.009(6) 0.004(6) -0.029(8)
C307 0.093(11) 0.055(8) 0.052(8) -0.008(6) -0.002(7) -0.026(8)
C308 0.15(2) 0.110(17) 0.077(13) -0.010(12) -0.007(13) -0.049(15)
C309 0.24(3) 0.089(17) 0.12(2) -0.014(15) 0.00(2) 0.023(19)
C310 0.15(2) 0.098(15) 0.099(15) -0.042(12) 0.027(14) -0.029(14)
C311 0.092(12) 0.079(11) 0.062(10) 0.013(8) 0.026(9) -0.018(9)
C312 0.088(12) 0.112(15) 0.051(9) 0.012(9) -0.020(8) 0.003(10)
C313 0.18(3) 0.114(18) 0.090(15) -0.021(13) -0.005(15) -0.051(18)
C314 0.21(4) 0.31(5) 0.16(3) -0.04(3) -0.01(3) -0.17(4)

loop_
_atom_type_symbol
_atom_type_description
_atom_type_scat_dispersion_real
_atom_type_scat_dispersion_imag
_atom_type_scat_source
C C 0.0033 0.0016 'International Tables Vol C Tables 4.2.6.8 and 6.1.1.4'
H H 0.0000 0.0000 'International Tables Vol C Tables 4.2.6.8 and 6.1.1.4'
O O 0.0106 0.0060 'International Tables Vol C Tables 4.2.6.8 and 6.1.1.4'
Ta Ta -0.7052 6.5227 'International Tables Vol C Tables 4.2.6.8 and 6.1.1.4'

loop_
_geom_angle_atom_site_label_1
_geom_angle_atom_site_label_2
_geom_angle_atom_site_label_3
_geom_angle
O10 Ta1 O8 100.7(2)
O10 Ta1 O1 100.0(3)
O8 Ta1 O1 99.2(2)
O10 Ta1 O9 97.7(3)
O8 Ta1 O9 98.8(2)
O1 Ta1 O9 151.8(2)
O10 Ta1 O2 97.2(2)
O8 Ta1 O2 161.9(2)
O1 Ta1 O2 75.8(2)
O9 Ta1 O2 80.4(2)
O10 Ta1 O7 178.9(3)
O8 Ta1 O7 80.0(2)
O1 Ta1 O7 79.1(2)
O9 Ta1 O7 82.9(2)
O2 Ta1 O7 81.9(2)
O13 Ta2 O11 117.3(3)
O13 Ta2 O4 99.1(3)
O11 Ta2 O4 97.8(2)
O13 Ta2 O12 95.2(3)
O11 Ta2 O12 91.8(3)
O4 Ta2 O12 156.7(2)
O13 Ta2 C1 113.6(3)
O11 Ta2 C1 128.9(3)
O4 Ta2 C1 78.6(3)
O12 Ta2 C1 78.9(3)
O16 Ta3 O14 119.5(3)
O16 Ta3 O3 99.5(2)
O14 Ta3 O3 96.3(2)
O16 Ta3 O15 95.3(3)
O14 Ta3 O15 92.4(2)
O3 Ta3 O15 156.4(2)
O16 Ta3 C6 113.1(3)
O14 Ta3 C6 127.2(3)
O3 Ta3 C6 78.8(2)
O15 Ta3 C6 78.4(3)
O20 Ta4 O18 101.3(2)
O20 Ta4 O6 99.9(2)
O18 Ta4 O6 99.7(2)
O20 Ta4 O19 97.4(2)
O18 Ta4 O19 98.2(2)
O6 Ta4 O19 152.0(2)
O20 Ta4 O5 97.3(2)
O18 Ta4 O5 161.3(2)
O6 Ta4 O5 75.5(2)
O19 Ta4 O5 80.6(2)
O20 Ta4 O17 178.0(2)
O18 Ta4 O17 80.4(2)
O6 Ta4 O17 78.7(2)
O19 Ta4 O17 83.2(2)
O5 Ta4 O17 80.9(2)
O1 C1 C2 109.0(7)
O1 C1 Ta2 121.8(5)
C2 C1 Ta2 129.1(6)
O2 C2 C1 115.8(7)
O2 C2 C3 118.9(7)
C1 C2 C3 125.3(7)
O3 C3 C4 118.7(7)
O3 C3 C2 119.9(7)
C4 C3 C2 121.5(7)
O4 C4 C3 118.6(7)
O4 C4 C5 119.5(7)
C3 C4 C5 121.7(7)
O5 C5 C6 117.1(7)
O5 C5 C4 118.6(7)
C6 C5 C4 124.3(7)
C5 C6 O6 107.5(7)
C5 C6 Ta3 129.7(6)
O6 C6 Ta3 122.8(5)
C1 O1 Ta1 122.1(5)
C2 O2 Ta1 116.3(5)
C3 O3 Ta3 145.1(5)
C4 O4 Ta2 145.4(5)
C5 O5 Ta4 115.9(5)
C6 O6 Ta4 123.1(5)
C7 O7 C10 107.3(7)
C7 O7 Ta1 127.9(6)
C10 O7 Ta1 122.7(5)
C11 O8 Ta1 157.5(5)
C18 O9 Ta1 113.5(5)
C25 O10 Ta1 161.8(6)
C45 O11 Ta2 166.2(6)
C52 O12 Ta2 118.8(5)
C59 O13 Ta2 165.3(6)
C82 O14 Ta3 167.6(6)
C89 O15 Ta3 114.8(5)
C96 O16 Ta3 167.6(5)
C116 O17 C119 107.8(7)
C116 O17 Ta4 127.4(5)
C119 O17 Ta4 122.9(5)
C120 O18 Ta4 157.7(5)
C127 O19 Ta4 113.7(4)
C134 O20 Ta4 163.0(5)
O7 C7 C8 105.3(8)
C7 C8 C9 104.7(9)
C10 C9 C8 106.6(9)
O7 C10 C9 106.8(8)
O8 C11 C12 121.0(8)
O8 C11 C16 118.0(8)
C12 C11 C16 121.0(8)
C13 C12 C11 117.3(8)
C13 C12 C31 120.5(8)
C11 C12 C31 122.1(8)
C12 C13 C14 123.8(8)
C15 C14 C13 117.2(9)
C15 C14 C35 121.1(9)
C13 C14 C35 121.8(9)
C14 C15 C16 123.3(9)
C15 C16 C11 117.3(8)
C15 C16 C17 119.4(8)
C11 C16 C17 123.2(8)
C16 C17 C19 112.2(7)
O9 C18 C19 119.8(8)
O9 C18 C23 119.3(8)
C19 C18 C23 120.9(8)
C20 C19 C18 118.8(8)
C20 C19 C17 121.2(8)
C18 C19 C17 120.0(7)
C21 C20 C19 122.0(9)
C20 C21 C22 118.5(8)
C20 C21 C36 122.0(9)
C22 C21 C36 119.5(9)
C23 C22 C21 120.9(9)
C22 C23 C18 118.8(8)
C22 C23 C24 121.7(8)
C18 C23 C24 119.5(8)
C23 C24 C30 116.5(7)
O10 C25 C30 119.0(8)
O10 C25 C26 119.5(8)
C30 C25 C26 121.5(8)
C27 C26 C25 115.9(9)
C27 C26 C40 120.7(8)
C25 C26 C40 123.3(8)
C28 C27 C26 122.7(9)
C29 C28 C27 118.9(9)
C29 C28 C44 122.6(10)
C27 C28 C44 118.4(10)
C28 C29 C30 122.3(9)
C25 C30 C29 118.7(9)
C25 C30 C24 121.2(8)
C29 C30 C24 120.0(8)
C32 C31 C12 113.3(7)
C32 C31 C34 111.7(8)
C12 C31 C34 108.1(7)
C32 C31 C33 105.7(8)
C12 C31 C33 110.8(7)
C34 C31 C33 107.0(8)
C38 C36 C37 109.8(10)
C38 C36 C39 109.4(10)
C37 C36 C39 109.6(11)
C38 C36 C21 111.8(9)
C37 C36 C21 106.7(8)
C39 C36 C21 109.5(8)
C42 C40 C43 107.1(9)
C42 C40 C26 113.0(8)
C43 C40 C26 112.6(9)
C42 C40 C41 109.9(9)
C43 C40 C41 105.6(9)
C26 C40 C41 108.4(8)
O11 C45 C50 118.9(8)
O11 C45 C46 121.1(7)
C50 C45 C46 120.0(8)
C47 C46 C45 117.6(8)
C47 C46 C65 120.9(8)
C45 C46 C65 121.5(8)
C46 C47 C48 123.8(9)
C49 C48 C47 115.0(8)
C49 C48 C69 123.7(8)
C47 C48 C69 121.3(8)
C50 C49 C48 124.6(8)
C49 C50 C45 118.5(8)
C49 C50 C51 120.2(8)
C45 C50 C51 121.2(8)
C53 C51 C50 114.0(7)
O12 C52 C57 119.4(8)
O12 C52 C53 118.5(8)
C57 C52 C53 122.0(8)
C52 C53 C54 117.1(8)
C52 C53 C51 120.3(8)
C54 C53 C51 122.6(8)
C55 C54 C53 123.0(9)
C56 C55 C54 117.0(8)
C56 C55 C70 119.8(8)
C54 C55 C70 123.1(9)
C57 C56 C55 122.2(8)
C52 C57 C56 118.7(8)
C52 C57 C58 120.7(8)
C56 C57 C58 120.5(8)
C64 C58 C57 115.2(7)
O13 C59 C60 120.4(8)
O13 C59 C64 118.0(8)
C60 C59 C64 121.6(8)
C61 C60 C59 116.8(9)
C61 C60 C77 121.7(8)
C59 C60 C77 121.2(8)
C62 C61 C60 122.5(10)
C63 C62 C61 118.3(10)
C63 C62 C81 122.6(11)
C61 C62 C81 119.0(12)
C64 C63 C62 122.2(10)
C63 C64 C59 118.2(9)
C63 C64 C58 120.3(8)
C59 C64 C58 121.5(8)
C66 C65 C67 114.3(11)
C66 C65 C46 110.3(9)
C67 C65 C46 107.0(9)
C66 C65 C68 107.9(9)
C67 C65 C68 105.9(10)
C46 C65 C68 111.3(8)
C76 C70 C71 134.8(19)
C76 C70 C55 113.0(18)
C71 C70 C55 112.1(11)
C76 C70 C72 48.7(17)
C71 C70 C72 111.6(13)
C55 C70 C72 113.4(10)
C76 C70 C73 55.0(18)
C71 C70 C73 109.9(14)
C55 C70 C73 107.0(12)
C72 C70 C73 102.1(13)
C76 C70 C74 115(2)
C71 C70 C74 41.3(13)
C55 C70 C74 113.9(14)
C72 C70 C74 132.1(15)
C73 C70 C74 70.3(15)
C76 C70 C75 112(2)
C71 C70 C75 56.8(15)
C55 C70 C75 103.4(14)
C72 C70 C75 65.0(15)
C73 C70 C75 149.5(17)
C74 C70 C75 97.2(18)
C79 C77 C80 106.1(10)
C79 C77 C78 110.1(10)
C80 C77 C78 108.2(11)
C79 C77 C60 110.9(10)
C80 C77 C60 111.6(9)
C78 C77 C60 109.9(9)
O14 C82 C87 118.5(8)
O14 C82 C83 121.3(7)
C87 C82 C83 120.2(8)
C84 C83 C82 118.7(8)
C84 C83 C102 119.2(8)
C82 C83 C102 122.1(8)
C85 C84 C83 122.4(9)
C84 C85 C86 117.7(8)
C84 C85 C106 120.8(9)
C86 C85 C106 121.4(9)
C85 C86 C87 121.7(9)
C82 C87 C86 119.2(8)
C82 C87 C88 121.3(8)
C86 C87 C88 119.4(8)
C90 C88 C87 112.0(7)
C94 C89 O15 120.5(8)
C94 C89 C90 121.0(8)
O15 C89 C90 118.5(8)
C91 C90 C89 117.9(8)
C91 C90 C88 122.2(8)
C89 C90 C88 119.9(8)
C92 C91 C90 121.9(8)
C91 C92 C93 117.9(8)
C91 C92 C107 123.2(8)
C93 C92 C107 118.8(8)
C92 C93 C94 121.7(9)
C89 C94 C93 119.7(8)
C89 C94 C95 120.3(8)
C93 C94 C95 120.0(8)
C101 C95 C94 114.6(8)
O16 C96 C97 120.1(8)
O16 C96 C101 116.7(8)
C97 C96 C101 123.2(9)
C96 C97 C98 115.6(9)
C96 C97 C111 122.6(9)
C98 C97 C111 121.6(9)
C99 C98 C97 123.5(10)
C100 C99 C98 117.9(10)
C100 C99 C115 120.7(11)
C98 C99 C115 121.1(11)
C101 C100 C99 121.5(9)
C100 C101 C96 117.9(9)
C100 C101 C95 119.9(8)
C96 C101 C95 121.9(9)
C104 C102 C105 106.5(12)
C104 C102 C83 111.6(11)
C105 C102 C83 112.2(9)
C104 C102 C103 112.2(13)
C105 C102 C103 107.1(11)
C83 C102 C103 107.2(11)
C108 C107 C110 107.9(9)
C108 C107 C109 107.2(11)
C110 C107 C109 108.2(10)
C108 C107 C92 110.0(9)
C110 C107 C92 112.8(9)
C109 C107 C92 110.5(9)
C113 C111 C97 110.0(10)
C113 C111 C112 110.8(12)
C97 C111 C112 109.8(9)
C113 C111 C114 106.9(10)
C97 C111 C114 111.7(9)
C112 C111 C114 107.7(10)
O17 C116 C117 104.6(8)
C116 C117 C118 104.6(8)
C119 C118 C117 104.7(8)
O17 C119 C118 108.0(7)
O18 C120 C125 118.4(7)
O18 C120 C121 120.5(7)
C125 C120 C121 121.1(7)
C122 C121 C120 116.1(8)
C122 C121 C140 121.5(8)
C120 C121 C140 122.4(7)
C123 C122 C121 124.2(8)
C122 C123 C124 117.6(8)
C122 C123 C144 121.3(9)
C124 C123 C144 121.1(9)
C125 C124 C123 122.8(9)
C124 C125 C120 118.0(8)
C124 C125 C126 119.1(8)
C120 C125 C126 122.9(7)
C128 C126 C125 112.8(7)
C128 C127 O19 119.3(8)
C128 C127 C132 122.0(8)
O19 C127 C132 118.7(7)
C129 C128 C127 117.5(8)
C129 C128 C126 121.6(8)
C127 C128 C126 120.8(7)
C130 C129 C128 123.4(8)
C129 C130 C131 118.6(8)
C129 C130 C145 121.4(8)
C131 C130 C145 120.0(8)
C130 C131 C132 119.9(8)
C127 C132 C131 118.6(8)
C127 C132 C133 120.0(7)
C131 C132 C133 121.4(8)
C132 C133 C139 118.3(7)
O20 C134 C139 117.7(8)
O20 C134 C135 120.8(7)
C139 C134 C135 121.5(8)
C136 C135 C134 115.7(8)
C136 C135 C149 120.8(8)
C134 C135 C149 123.2(7)
C137 C136 C135 123.3(9)
C136 C137 C138 119.1(8)
C136 C137 C153 119.0(10)
C138 C137 C153 121.8(10)
C137 C138 C139 121.2(9)
C138 C139 C134 119.1(8)
C138 C139 C133 119.4(8)
C134 C139 C133 121.3(7)
C121 C140 C141 113.5(7)
C121 C140 C142 107.6(8)
C141 C140 C142 111.2(7)
C121 C140 C143 111.6(7)
C141 C140 C143 106.0(8)
C142 C140 C143 106.9(8)
C146 C145 C148 108.9(11)
C146 C145 C147 109.3(10)
C148 C145 C147 106.4(10)
C146 C145 C130 108.2(8)
C148 C145 C130 113.7(8)
C147 C145 C130 110.4(8)
C150 C149 C135 108.1(7)
C150 C149 C151 111.4(8)
C135 C149 C151 111.4(8)
C150 C149 C152 107.0(8)
C135 C149 C152 112.1(8)
C151 C149 C152 106.8(8)
O30 Ta5 O28 100.0(3)
O30 Ta5 O21 101.6(3)
O28 Ta5 O21 98.6(2)
O30 Ta5 O29 99.0(3)
O28 Ta5 O29 97.6(3)
O21 Ta5 O29 151.0(3)
O30 Ta5 O22 95.8(3)
O28 Ta5 O22 164.0(2)
O21 Ta5 O22 75.9(2)
O29 Ta5 O22 81.9(2)
O30 Ta5 O27 177.6(2)
O28 Ta5 O27 82.2(2)
O21 Ta5 O27 78.8(2)
O29 Ta5 O27 79.8(2)
O22 Ta5 O27 81.9(2)
O33 Ta6 O31 118.9(3)
O33 Ta6 O24 98.7(3)
O31 Ta6 O24 97.0(3)
O33 Ta6 O32 95.5(3)
O31 Ta6 O32 92.2(3)
O24 Ta6 O32 156.6(3)
O33 Ta6 C154 113.9(3)
O31 Ta6 C154 127.0(3)
O24 Ta6 C154 79.1(3)
O32 Ta6 C154 78.2(3)
O36 Ta7 O34 121.4(3)
O36 Ta7 O35 94.7(3)
O34 Ta7 O35 91.3(3)
O36 Ta7 O23 98.6(3)
O34 Ta7 O23 95.4(3)
O35 Ta7 O23 159.1(3)
O36 Ta7 C159 113.3(3)
O34 Ta7 C159 125.1(3)
O35 Ta7 C159 80.4(3)
O23 Ta7 C159 79.6(3)
O40 Ta8 O38 101.2(3)
O40 Ta8 O26 104.3(3)
O38 Ta8 O26 95.0(3)
O40 Ta8 O39 98.2(3)
O38 Ta8 O39 98.3(3)
O26 Ta8 O39 151.1(3)
O40 Ta8 O25 95.6(3)
O38 Ta8 O25 162.6(3)
O26 Ta8 O25 76.2(2)
O39 Ta8 O25 83.8(2)
O40 Ta8 O37 175.4(2)
O38 Ta8 O37 82.5(2)
O26 Ta8 O37 78.1(2)
O39 Ta8 O37 78.4(2)
O25 Ta8 O37 81.0(2)
C155 C154 O21 107.5(7)
C155 C154 Ta6 129.6(7)
O21 C154 Ta6 122.8(6)
O22 C155 C154 118.5(8)
O22 C155 C156 117.3(7)
C154 C155 C156 124.2(8)
O23 C156 C157 119.4(8)
O23 C156 C155 119.7(7)
C157 C156 C155 121.0(7)
C156 C157 O24 119.6(8)
C156 C157 C158 120.8(7)
O24 C157 C158 119.5(7)
O25 C158 C159 117.4(8)
O25 C158 C157 116.7(7)
C159 C158 C157 125.8(8)
C158 C159 O26 108.2(7)
C158 C159 Ta7 128.3(6)
O26 C159 Ta7 123.4(5)
C154 O21 Ta5 121.9(5)
C155 O22 Ta5 114.7(5)
C156 O23 Ta7 144.8(6)
C157 O24 Ta6 144.9(5)
C158 O25 Ta8 115.2(5)
C159 O26 Ta8 120.9(5)
C265 O27 C262 109.0(7)
C265 O27 Ta5 122.5(5)
C262 O27 Ta5 127.6(5)
C160 O28 Ta5 156.7(6)
C167 O29 Ta5 115.6(5)
C174 O30 Ta5 164.3(6)
C194 O31 Ta6 164.4(6)
C201 O32 Ta6 126.0(5)
C208 O33 Ta6 158.6(6)
C228 O34 Ta7 166.0(6)
C235 O35 Ta7 127.5(5)
C242 O36 Ta7 162.3(6)
C266 O37 C270 109.8(7)
C266 O37 Ta8 126.4(6)
C270 O37 Ta8 123.3(5)
C271 O38 Ta8 162.1(6)
C278 O39 Ta8 115.5(5)
C285 O40 Ta8 163.9(6)
C165 C160 O28 119.3(8)
C165 C160 C161 121.2(9)
O28 C160 C161 119.4(9)
C162 C161 C160 115.5(11)
C162 C161 C180 121.7(10)
C160 C161 C180 122.7(9)
C163 C162 C161 124.7(10)
C164 C163 C162 117.5(10)
C164 C163 C184 122.5(13)
C162 C163 C184 120.1(12)
C163 C164 C165 121.9(11)
C160 C165 C164 119.0(10)
C160 C165 C166 123.7(8)
C164 C165 C166 117.2(9)
C165 C166 C168 113.3(8)
C172 C167 O29 118.9(8)
C172 C167 C168 122.2(8)
O29 C167 C168 118.9(8)
C167 C168 C169 118.0(9)
C167 C168 C166 121.4(8)
C169 C168 C166 120.5(8)
C168 C169 C170 121.7(9)
C169 C170 C171 118.0(9)
C169 C170 C185 120.2(9)
C171 C170 C185 121.8(9)
C172 C171 C170 120.1(9)
C167 C172 C171 119.3(8)
C167 C172 C173 121.4(8)
C171 C172 C173 119.3(8)
C172 C173 C179 114.4(8)
O30 C174 C179 116.2(8)
O30 C174 C175 121.4(8)
C179 C174 C175 122.4(9)
C176 C175 C174 114.9(9)
C176 C175 C189 120.5(10)
C174 C175 C189 124.3(9)
C177 C176 C175 125.9(11)
C176 C177 C178 116.6(10)
C176 C177 C193 122.5(12)
C178 C177 C193 120.8(12)
C179 C178 C177 122.1(11)
C178 C179 C174 117.8(10)
C178 C179 C173 119.3(10)
C174 C179 C173 122.8(9)
C183 C180 C161 108.4(10)
C183 C180 C181 112.0(12)
C161 C180 C181 111.6(9)
C183 C180 C182 106.9(12)
C161 C180 C182 111.7(11)
C181 C180 C182 106.1(10)
C187 C185 C186 111.0(11)
C187 C185 C188 109.0(13)
C186 C185 C188 107.8(13)
C187 C185 C170 109.6(12)
C186 C185 C170 108.1(12)
C188 C185 C170 111.3(10)
C192 C189 C190 106.6(14)
C192 C189 C191 107.6(16)
C190 C189 C191 100.6(15)
C192 C189 C175 117.7(14)
C190 C189 C175 111.2(12)
C191 C189 C175 111.6(13)
C199 C194 O31 120.4(8)
C199 C194 C195 120.3(8)
O31 C194 C195 119.3(8)
C196 C195 C194 116.8(8)
C196 C195 C214 121.1(9)
C194 C195 C214 122.0(8)
C197 C196 C195 123.9(9)
C196 C197 C198 117.0(8)
C196 C197 C218 121.9(9)
C198 C197 C218 121.2(9)
C199 C198 C197 122.9(9)
C194 C199 C198 119.2(9)
C194 C199 C200 122.6(8)
C198 C199 C200 118.2(8)
C202 C200 C199 113.1(8)
O32 C201 C202 119.6(8)
O32 C201 C206 118.7(8)
C202 C201 C206 121.6(8)
C203 C202 C201 118.4(9)
C203 C202 C200 121.3(8)
C201 C202 C200 120.0(8)
C204 C203 C202 122.3(9)
C203 C204 C205 118.1(9)
C203 C204 C219 119.0(10)
C205 C204 C219 122.5(10)
C206 C205 C204 121.5(9)
C205 C206 C201 117.5(8)
C205 C206 C207 121.4(8)
C201 C206 C207 121.0(8)
C213 C207 C206 116.5(8)
O33 C208 C209 121.8(9)
O33 C208 C213 118.1(8)
C209 C208 C213 120.1(9)
C210 C209 C208 117.8(10)
C210 C209 C223 121.3(10)
C208 C209 C223 120.9(9)
C211 C210 C209 122.5(11)
C212 C211 C210 119.1(11)
C212 C211 C227 121.4(12)
C210 C211 C227 119.5(12)
C211 C212 C213 122.5(10)
C212 C213 C208 117.6(9)
C212 C213 C207 119.3(9)
C208 C213 C207 123.0(9)
C216 C214 C195 110.4(8)
C216 C214 C215 111.8(10)
C195 C214 C215 109.3(9)
C216 C214 C217 108.4(10)
C195 C214 C217 111.8(8)
C215 C214 C217 105.0(9)
C221 C219 C204 112.5(11)
C221 C219 C222 109.1(12)
C204 C219 C222 112.8(10)
C221 C219 C220 106.7(12)
C204 C219 C220 107.6(11)
C222 C219 C220 107.9(13)
C225 C223 C226 109.8(10)
C225 C223 C209 113.0(10)
C226 C223 C209 111.0(9)
C225 C223 C224 107.0(10)
C226 C223 C224 106.1(9)
C209 C223 C224 109.6(9)
O34 C228 C229 120.4(8)
O34 C228 C233 117.8(8)
C229 C228 C233 121.8(8)
C230 C229 C228 116.0(8)
C230 C229 C248 121.6(8)
C228 C229 C248 122.4(8)
C231 C230 C229 124.5(8)
C232 C231 C230 117.4(8)
C232 C231 C252 121.9(9)
C230 C231 C252 120.6(9)
C231 C232 C233 122.7(9)
C232 C233 C228 117.5(8)
C232 C233 C234 118.9(8)
C228 C233 C234 123.6(8)
C233 C234 C236 113.6(7)
O35 C235 C236 119.4(8)
O35 C235 C240 118.6(8)
C236 C235 C240 121.8(8)
C237 C236 C235 118.6(8)
C237 C236 C234 121.7(9)
C235 C236 C234 119.7(8)
C236 C237 C238 121.8(9)
C239 C238 C237 117.8(8)
C239 C238 C253 123.6(8)
C237 C238 C253 118.6(8)
C240 C239 C238 122.8(9)
C239 C240 C235 117.0(8)
C239 C240 C241 123.1(8)
C235 C240 C241 119.9(8)
C247 C241 C240 117.3(8)
O36 C242 C243 120.6(8)
O36 C242 C247 116.7(8)
C243 C242 C247 122.7(8)
C244 C243 C242 116.6(9)
C244 C243 C257 121.6(9)
C242 C243 C257 121.7(8)
C243 C244 C245 123.7(10)
C246 C245 C244 117.4(9)
C246 C245 C261 121.2(10)
C244 C245 C261 121.4(11)
C247 C246 C245 122.4(9)
C246 C247 C242 116.8(9)
C246 C247 C241 118.5(9)
C242 C247 C241 124.6(8)
C250 C248 C249 111.2(8)
C250 C248 C251 108.0(8)
C249 C248 C251 107.2(9)
C250 C248 C229 108.8(8)
C249 C248 C229 109.0(8)
C251 C248 C229 112.7(8)
C255 C253 C254 108.7(10)
C255 C253 C238 112.7(8)
C254 C253 C238 110.3(9)
C255 C253 C256 106.3(10)
C254 C253 C256 110.1(10)
C238 C253 C256 108.6(9)
C259 C257 C260 108.4(10)
C259 C257 C258 108.8(10)
C260 C257 C258 107.2(10)
C259 C257 C243 112.4(9)
C260 C257 C243 110.9(9)
C258 C257 C243 109.0(9)
O27 C262 C263 104.8(8)
C264 C263 C262 103.9(10)
C263 C264 C265 103.8(9)
O27 C265 C264 105.3(8)
O37 C266 C268 103.6(9)
O37 C266 C267 103.3(15)
C268 C266 C267 35.8(15)
C269 C267 C266 106(2)
C266 C268 C269 105.2(12)
C267 C269 C270 103.0(16)
C267 C269 C268 36.2(17)
C270 C269 C268 103.3(9)
O37 C270 C269 106.3(7)
C276 C271 O38 116.4(8)
C276 C271 C272 123.6(9)
O38 C271 C272 120.0(9)
C273 C272 C271 116.2(9)
C273 C272 C291 120.5(9)
C271 C272 C291 123.2(9)
C272 C273 C274 123.0(9)
C275 C274 C273 118.8(9)
C275 C274 C295 121.9(10)
C273 C274 C295 119.3(10)
C274 C275 C276 121.4(10)
C271 C276 C275 116.9(9)
C271 C276 C277 124.3(9)
C275 C276 C277 118.8(9)
C279 C277 C276 112.2(8)
O39 C278 C279 120.9(9)
O39 C278 C283 118.1(8)
C279 C278 C283 121.0(9)
C278 C279 C280 118.8(9)
C278 C279 C277 120.5(9)
C280 C279 C277 120.6(9)
C281 C280 C279 121.8(9)
C280 C281 C282 117.4(10)
C280 C281 C296 121.3(10)
C282 C281 C296 121.1(11)
C281 C282 C283 123.2(10)
C282 C283 C278 117.5(9)
C282 C283 C284 122.4(9)
C278 C283 C284 120.1(8)
C283 C284 C290 113.4(7)
O40 C285 C290 118.1(8)
O40 C285 C286 122.6(8)
C290 C285 C286 119.3(9)
C287 C286 C285 117.0(9)
C287 C286 C300 117.0(8)
C285 C286 C300 126.0(8)
C288 C287 C286 124.5(9)
C287 C288 C289 117.1(9)
C287 C288 C304 122.9(9)
C289 C288 C304 120.0(9)
C290 C289 C288 122.7(9)
C289 C290 C285 119.0(9)
C289 C290 C284 120.6(9)
C285 C290 C284 120.4(8)
C293 C291 C272 113.0(9)
C293 C291 C292 107.9(9)
C272 C291 C292 109.2(8)
C293 C291 C294 108.1(9)
C272 C291 C294 112.8(9)
C292 C291 C294 105.5(9)
C299 C296 C297 116.0(14)
C299 C296 C281 111.3(11)
C297 C296 C281 105.8(12)
C299 C296 C298 108.6(14)
C297 C296 C298 104.3(15)
C281 C296 C298 110.7(14)
C301 C300 C303 109.0(9)
C301 C300 C302 105.5(9)
C303 C300 C302 110.4(9)
C301 C300 C286 115.7(8)
C303 C300 C286 108.4(8)
C302 C300 C286 107.7(8)
C305 C306 C307 110.1(11)
C308 C307 C306 110.7(14)
C307 C308 C309 111.1(17)
C312 C311 C310 112.3(15)
C313 C312 C311 113.9(16)
C312 C313 C314 113(2)

loop_
_geom_bond_atom_site_label_1
_geom_bond_atom_site_label_2
_geom_bond_distance
Ta1 O10 1.883(6)
Ta1 O8 1.919(6)
Ta1 O1 1.932(6)
Ta1 O9 1.945(6)
Ta1 O2 2.037(5)
Ta1 O7 2.289(6)
Ta2 O13 1.856(6)
Ta2 O11 1.911(6)
Ta2 O4 1.934(5)
Ta2 O12 1.944(5)
Ta2 C1 2.141(8)
Ta3 O16 1.862(6)
Ta3 O14 1.892(6)
Ta3 O3 1.944(5)
Ta3 O15 1.961(5)
Ta3 C6 2.128(8)
Ta4 O20 1.864(6)
Ta4 O18 1.901(5)
Ta4 O6 1.922(6)
Ta4 O19 1.929(6)
Ta4 O5 2.040(5)
Ta4 O17 2.286(6)
C1 O1 1.389(10)
C1 C2 1.395(11)
C2 O2 1.348(10)
C2 C3 1.445(11)
C3 O3 1.348(9)
C3 C4 1.361(11)
C4 O4 1.356(9)
C4 C5 1.459(11)
C5 O5 1.336(9)
C5 C6 1.395(11)
C6 O6 1.396(9)
O7 C7 1.453(11)
O7 C10 1.465(11)
O8 C11 1.375(10)
O9 C18 1.387(10)
O10 C25 1.370(10)
O11 C45 1.350(11)
O12 C52 1.383(10)
O13 C59 1.380(10)
O14 C82 1.383(10)
O15 C89 1.381(10)
O16 C96 1.387(10)
O17 C116 1.448(10)
O17 C119 1.457(10)
O18 C120 1.382(9)
O19 C127 1.403(10)
O20 C134 1.379(10)
C7 C8 1.489(16)
C8 C9 1.509(16)
C9 C10 1.483(13)
C11 C12 1.413(12)
C11 C16 1.414(13)
C12 C13 1.372(12)
C12 C31 1.541(12)
C13 C14 1.388(14)
C14 C15 1.374(13)
C14 C35 1.531(13)
C15 C16 1.388(12)
C16 C17 1.499(12)
C17 C19 1.532(12)
C18 C19 1.387(12)
C18 C23 1.395(12)
C19 C20 1.385(12)
C20 C21 1.377(14)
C21 C22 1.398(13)
C21 C36 1.573(13)
C22 C23 1.390(12)
C23 C24 1.510(12)
C24 C30 1.533(13)
C25 C30 1.384(12)
C25 C26 1.439(12)
C26 C27 1.398(13)
C26 C40 1.540(14)
C27 C28 1.389(14)
C28 C29 1.361(14)
C28 C44 1.521(14)
C29 C30 1.388(13)
C31 C32 1.533(12)
C31 C34 1.542(12)
C31 C33 1.553(12)
C36 C38 1.505(15)
C36 C37 1.523(15)
C36 C39 1.533(15)
C40 C42 1.523(15)
C40 C43 1.525(14)
C40 C41 1.556(14)
C45 C50 1.411(12)
C45 C46 1.417(12)
C46 C47 1.388(13)
C46 C65 1.547(13)
C47 C48 1.403(13)
C48 C49 1.399(13)
C48 C69 1.489(13)
C49 C50 1.358(13)
C50 C51 1.521(12)
C51 C53 1.493(12)
C52 C57 1.390(13)
C52 C53 1.393(13)
C53 C54 1.409(11)
C54 C55 1.395(12)
C55 C56 1.394(13)
C55 C70 1.530(12)
C56 C57 1.391(11)
C57 C58 1.534(13)
C58 C64 1.513(13)
C59 C60 1.398(13)
C59 C64 1.407(12)
C60 C61 1.394(13)
C60 C77 1.551(13)
C61 C62 1.387(15)
C62 C63 1.374(17)
C62 C81 1.536(17)
C63 C64 1.374(14)
C65 C66 1.502(16)
C65 C67 1.520(17)
C65 C68 1.560(14)
C70 C76 1.39(4)
C70 C71 1.51(2)
C70 C72 1.54(2)
C70 C73 1.54(2)
C70 C74 1.56(3)
C70 C75 1.63(3)
C77 C79 1.516(16)
C77 C80 1.539(16)
C77 C78 1.540(17)
C82 C87 1.397(12)
C82 C83 1.404(13)
C83 C84 1.398(12)
C83 C102 1.535(14)
C84 C85 1.391(13)
C85 C86 1.395(14)
C85 C106 1.505(13)
C86 C87 1.403(12)
C87 C88 1.523(12)
C88 C90 1.497(12)
C89 C94 1.373(12)
C89 C90 1.417(12)
C90 C91 1.412(12)
C91 C92 1.396(13)
C92 C93 1.398(12)
C92 C107 1.537(12)
C93 C94 1.399(11)
C94 C95 1.524(12)
C95 C101 1.488(13)
C96 C97 1.403(13)
C96 C101 1.404(12)
C97 C98 1.403(15)
C97 C111 1.534(15)
C98 C99 1.394(15)
C99 C100 1.394(16)
C99 C115 1.539(16)
C100 C101 1.393(14)
C102 C104 1.51(2)
C102 C105 1.534(16)
C102 C103 1.56(2)
C107 C108 1.513(16)
C107 C110 1.517(15)
C107 C109 1.535(16)
C111 C113 1.517(17)
C111 C112 1.541(18)
C111 C114 1.559(15)
C116 C117 1.502(14)
C117 C118 1.562(14)
C118 C119 1.483(13)
C120 C125 1.415(12)
C120 C121 1.429(11)
C121 C122 1.403(12)
C121 C140 1.525(12)
C122 C123 1.373(14)
C123 C124 1.389(13)
C123 C144 1.513(12)
C124 C125 1.388(11)
C125 C126 1.502(12)
C126 C128 1.494(12)
C127 C128 1.396(12)
C127 C132 1.407(12)
C128 C129 1.386(12)
C129 C130 1.384(13)
C130 C131 1.414(12)
C130 C145 1.540(12)
C131 C132 1.415(11)
C132 C133 1.496(12)
C133 C139 1.526(13)
C134 C139 1.396(12)
C134 C135 1.416(12)
C135 C136 1.413(12)
C135 C149 1.537(12)
C136 C137 1.368(14)
C137 C138 1.371(14)
C137 C153 1.520(13)
C138 C139 1.390(12)
C140 C141 1.528(12)
C140 C142 1.533(13)
C140 C143 1.557(12)
C145 C146 1.519(14)
C145 C148 1.526(14)
C145 C147 1.529(14)
C149 C150 1.527(13)
C149 C151 1.556(13)
C149 C152 1.557(13)
Ta5 O30 1.873(6)
Ta5 O28 1.908(6)
Ta5 O21 1.926(6)
Ta5 O29 1.941(6)
Ta5 O22 2.048(6)
Ta5 O27 2.285(6)
Ta6 O33 1.876(7)
Ta6 O31 1.891(6)
Ta6 O24 1.916(6)
Ta6 O32 1.923(6)
Ta6 C154 2.136(8)
Ta7 O36 1.873(6)
Ta7 O34 1.901(6)
Ta7 O35 1.917(6)
Ta7 O23 1.928(6)
Ta7 C159 2.126(8)
Ta8 O40 1.884(6)
Ta8 O38 1.901(6)
Ta8 O26 1.944(6)
Ta8 O39 1.947(6)
Ta8 O25 2.018(6)
Ta8 O37 2.299(6)
C154 C155 1.380(12)
C154 O21 1.407(10)
C155 O22 1.333(11)
C155 C156 1.473(12)
C156 O23 1.344(9)
C156 C157 1.349(12)
C157 O24 1.354(9)
C157 C158 1.456(12)
C158 O25 1.356(10)
C158 C159 1.380(11)
C159 O26 1.395(10)
O27 C265 1.451(10)
O27 C262 1.455(11)
O28 C160 1.391(11)
O29 C167 1.384(10)
O30 C174 1.391(10)
O31 C194 1.390(10)
O32 C201 1.363(10)
O33 C208 1.357(11)
O34 C228 1.377(10)
O35 C235 1.386(9)
O36 C242 1.381(10)
O37 C266 1.450(11)
O37 C270 1.460(10)
O38 C271 1.392(11)
O39 C278 1.389(11)
O40 C285 1.355(11)
C160 C165 1.367(14)
C160 C161 1.439(14)
C161 C162 1.388(14)
C161 C180 1.525(17)
C162 C163 1.386(17)
C163 C164 1.359(16)
C163 C184 1.535(15)
C164 C165 1.419(13)
C165 C166 1.524(14)
C166 C168 1.524(13)
C167 C172 1.380(12)
C167 C168 1.386(12)
C168 C169 1.391(13)
C169 C170 1.393(14)
C170 C171 1.426(14)
C170 C185 1.542(15)
C171 C172 1.384(13)
C172 C173 1.505(12)
C173 C179 1.525(14)
C174 C179 1.407(14)
C174 C175 1.411(14)
C175 C176 1.374(14)
C175 C189 1.526(16)
C176 C177 1.369(18)
C177 C178 1.401(17)
C177 C193 1.544(15)
C178 C179 1.374(14)
C180 C183 1.516(19)
C180 C181 1.529(15)
C180 C182 1.536(16)
C185 C187 1.50(2)
C185 C186 1.53(2)
C185 C188 1.531(17)
C189 C192 1.44(2)
C189 C190 1.45(2)
C189 C191 1.49(3)
C194 C199 1.375(13)
C194 C195 1.439(13)
C195 C196 1.389(12)
C195 C214 1.544(13)
C196 C197 1.368(13)
C197 C198 1.390(13)
C197 C218 1.510(13)
C198 C199 1.381(13)
C199 C200 1.539(13)
C200 C202 1.515(13)
C201 C202 1.384(13)
C201 C206 1.408(12)
C202 C203 1.379(13)
C203 C204 1.377(13)
C204 C205 1.406(14)
C204 C219 1.519(14)
C205 C206 1.388(12)
C206 C207 1.522(12)
C207 C213 1.485(14)
C208 C209 1.417(14)
C208 C213 1.443(13)
C209 C210 1.392(15)
C209 C223 1.565(14)
C210 C211 1.385(17)
C211 C212 1.372(18)
C211 C227 1.505(17)
C212 C213 1.390(14)
C214 C216 1.537(17)
C214 C215 1.548(15)
C214 C217 1.560(14)
C219 C221 1.486(18)
C219 C222 1.548(18)
C219 C220 1.62(2)
C223 C225 1.497(15)
C223 C226 1.523(16)
C223 C224 1.572(15)
C228 C229 1.398(13)
C228 C233 1.417(12)
C229 C230 1.397(12)
C229 C248 1.558(13)
C230 C231 1.377(13)
C231 C232 1.368(13)
C231 C252 1.515(13)
C232 C233 1.399(12)
C233 C234 1.527(12)
C234 C236 1.528(12)
C235 C236 1.395(13)
C235 C240 1.411(12)
C236 C237 1.377(11)
C237 C238 1.400(13)
C238 C239 1.395(13)
C238 C253 1.546(13)
C239 C240 1.383(12)
C240 C241 1.521(13)
C241 C247 1.497(14)
C242 C243 1.397(13)
C242 C247 1.423(12)
C243 C244 1.370(13)
C243 C257 1.562(14)
C244 C245 1.399(14)
C245 C246 1.398(16)
C245 C261 1.528(15)
C246 C247 1.380(13)
C248 C250 1.512(14)
C248 C249 1.532(14)
C248 C251 1.532(14)
C253 C255 1.509(14)
C253 C254 1.527(16)
C253 C256 1.563(16)
C257 C259 1.482(15)
C257 C260 1.523(16)
C257 C258 1.553(16)
C262 C263 1.522(15)
C263 C264 1.462(16)
C264 C265 1.488(13)
C266 C268 1.467(19)
C266 C267 1.57(4)
C267 C269 1.44(4)
C268 C269 1.56(2)
C269 C270 1.515(13)
C271 C276 1.379(14)
C271 C272 1.406(13)
C272 C273 1.371(14)
C272 C291 1.536(14)
C273 C274 1.383(15)
C274 C275 1.377(15)
C274 C295 1.553(14)
C275 C276 1.407(13)
C276 C277 1.516(14)
C277 C279 1.507(14)
C278 C279 1.396(13)
C278 C283 1.400(13)
C279 C280 1.397(13)
C280 C281 1.387(15)
C281 C282 1.392(14)
C281 C296 1.560(15)
C282 C283 1.394(12)
C283 C284 1.485(13)
C284 C290 1.521(12)
C285 C290 1.420(12)
C285 C286 1.421(12)
C286 C287 1.378(13)
C286 C300 1.562(13)
C287 C288 1.364(14)
C288 C289 1.387(14)
C288 C304 1.516(14)
C289 C290 1.361(14)
C291 C293 1.525(14)
C291 C292 1.536(15)
C291 C294 1.542(14)
C296 C299 1.440(19)
C296 C297 1.53(2)
C296 C298 1.58(3)
C300 C301 1.534(14)
C300 C303 1.535(15)
C300 C302 1.556(15)
C305 C306 1.50(2)
C306 C307 1.53(2)
C307 C308 1.49(2)
C308 C309 1.56(3)
C310 C311 1.53(2)
C311 C312 1.51(2)
C312 C313 1.51(3)
C313 C314 1.62(3)
